data_7240338
loop_
_publ_author_name
'Zhao, Chenxuan'
'Lu, Guodong'
'Yao, Jia'
'Li, Haoran'

_publ_section_title
;
 Structural and electronic properties of Cu<sup>II</sup>, Co<sup>II</sup>,
 and Ni<sup>II</sup>-containing chelate-based ionic liquids.
;
_journal_issue 20
_journal_name_full 'Physical chemistry chemical physics : PCCP'
_journal_page_first 11417
_journal_page_last 11430
_journal_paper_doi 10.1039/d0cp00024h
_journal_volume 22
_journal_year 2020
_chemical_formula_sum 'C29 H30 Co F18 N2 O6'
_chemical_formula_weight 903.48
_space_group_crystal_system monoclinic
_space_group_IT_number 15
_space_group_name_Hall '-C 2yc'
_space_group_name_H-M_alt 'C 1 2/c 1'
_atom_sites_solution_hydrogens mixed
_audit_creation_method SHELXL-2018/3
_audit_update_record
;
2020-04-15 deposited with the CCDC.	2020-04-17 downloaded from the CCDC.
;
_cell_angle_alpha 90
_cell_angle_beta 100.871(2)
_cell_angle_gamma 90
_cell_formula_units_Z 32
_cell_length_a 107.271(5)
_cell_length_b 14.8819(7)
_cell_length_c 20.6549(9)
_cell_measurement_reflns_used 9917
_cell_measurement_temperature 271(2)
_cell_measurement_theta_max 23.49
_cell_measurement_theta_min 2.29
_cell_volume 32382(3)
_computing_structure_refinement 'SHELXL-2018/3 (Sheldrick, 2018)'
_diffrn_ambient_temperature 271(2)
_diffrn_measured_fraction_theta_full 0.989
_diffrn_measured_fraction_theta_max 0.989
_diffrn_measurement_device_type 'BRUKER D8 VENTURE PHOTON II'
_diffrn_radiation_type MoK\a
_diffrn_radiation_wavelength 0.71073
_diffrn_reflns_av_R_equivalents 0.0360
_diffrn_reflns_av_unetI/netI 0.0296
_diffrn_reflns_Laue_measured_fraction_full 0.989
_diffrn_reflns_Laue_measured_fraction_max 0.989
_diffrn_reflns_limit_h_max 122
_diffrn_reflns_limit_h_min -120
_diffrn_reflns_limit_k_max 11
_diffrn_reflns_limit_k_min -17
_diffrn_reflns_limit_l_max 11
_diffrn_reflns_limit_l_min -23
_diffrn_reflns_number 103323
_diffrn_reflns_point_group_measured_fraction_full 0.989
_diffrn_reflns_point_group_measured_fraction_max 0.989
_diffrn_reflns_theta_full 24.074
_diffrn_reflns_theta_max 24.074
_diffrn_reflns_theta_min 2.284
_exptl_absorpt_coefficient_mu 0.546
_exptl_absorpt_correction_T_max 0.7450
_exptl_absorpt_correction_T_min 0.6502
_exptl_absorpt_correction_type multi-scan
_exptl_crystal_density_diffrn 1.483
_exptl_crystal_description block
_exptl_crystal_F_000 14560
_refine_diff_density_max 0.583
_refine_diff_density_min -0.547
_refine_diff_density_rms 0.062
_refine_ls_extinction_method none
_refine_ls_goodness_of_fit_ref 0.982
_refine_ls_hydrogen_treatment constr
_refine_ls_matrix_type full
_refine_ls_number_parameters 2293
_refine_ls_number_reflns 25359
_refine_ls_number_restraints 14024
_refine_ls_restrained_S_all 1.242
_refine_ls_R_factor_all 0.1426
_refine_ls_R_factor_gt 0.1004
_refine_ls_shift/su_max 0.003
_refine_ls_shift/su_mean 0.000
_refine_ls_structure_factor_coef Fsqd
_refine_ls_weighting_details 'w=1/[\s^2^(Fo^2^)+(0.0800P)^2^+150.0000P] where P=(Fo^2^+2Fc^2^)/3'
_refine_ls_weighting_scheme calc
_refine_ls_wR_factor_gt 0.2381
_refine_ls_wR_factor_ref 0.2630
_reflns_Friedel_coverage 0.000
_reflns_number_gt 14899
_reflns_number_total 25359
_reflns_threshold_expression 'I > 2\s(I)'
_cod_data_source_file d0cp00024h2.cif
_cod_data_source_block 190412_C10mincohfac3_0m_sq
_cod_depositor_comments 'Adding full bibliography for 7240335--7240338.cif.'
_cod_original_sg_symbol_H-M 'C 2/c'
_cod_database_code 7240338
_shelx_shelxl_version_number 2018/3
_shelx_space_group_comment
;
The symmetry employed for this shelxl refinement is uniquely defined
by the following loop, which should always be used as a source of
symmetry information in preference to the above space-group names.
They are only intended as comments.
;

loop_
_space_group_symop_operation_xyz
'x, y, z'
'-x, y, -z+1/2'
'x+1/2, y+1/2, z'
'-x+1/2, y+1/2, -z+1/2'
'-x, -y, -z'
'x, -y, z-1/2'
'-x+1/2, -y+1/2, -z'
'x+1/2, -y+1/2, z-1/2'

loop_
_atom_site_label
_atom_site_type_symbol
_atom_site_fract_x
_atom_site_fract_y
_atom_site_fract_z
_atom_site_U_iso_or_equiv
_atom_site_adp_type
_atom_site_occupancy
_atom_site_site_symmetry_order
_atom_site_calc_flag
_atom_site_refinement_flags_posn
_atom_site_refinement_flags_adp
_atom_site_refinement_flags_occupancy
_atom_site_disorder_assembly
_atom_site_disorder_group
Co2 Co 0.44454(2) 0.47848(6) 0.58723(4) 0.0931(3) Uani 1 1 d . . . . .
Co1 Co 0.35065(2) 0.51835(6) 0.71300(4) 0.0959(3) Uani 1 1 d . . . . .
Co3 Co 0.40160(2) 1.01907(6) 0.51424(4) 0.0987(3) Uani 1 1 d . . . . .
Co4 Co 0.30923(2) 0.97509(7) 0.71907(4) 0.1024(3) Uani 1 1 d . . . . .
C1_1 C 0.37847(8) 0.4913(5) 0.7374(4) 0.1061(19) Uani 1 1 d D U . . .
C2_1 C 0.39112(8) 0.5194(6) 0.7252(4) 0.138(3) Uani 1 1 d D U . . .
F1_1 F 0.4004(2) 0.501(2) 0.7725(15) 0.205(11) Uani 0.39(3) 1 d D U P A 1
F2_1 F 0.3917(3) 0.6062(8) 0.7247(19) 0.180(8) Uani 0.39(3) 1 d D U P A 1
F3_1 F 0.3944(3) 0.495(3) 0.6721(13) 0.215(11) Uani 0.39(3) 1 d D U P A 1
F1A_1 F 0.3955(2) 0.5907(13) 0.7556(12) 0.207(7) Uani 0.61(3) 1 d D U P A 2
F2A_1 F 0.39062(15) 0.5365(15) 0.6624(5) 0.163(6) Uani 0.61(3) 1 d D U P A 2
F3A_1 F 0.40023(16) 0.4576(13) 0.7390(12) 0.194(7) Uani 0.61(3) 1 d D U P A 2
C3_1 C 0.37822(8) 0.4210(5) 0.7840(4) 0.122(2) Uani 1 1 d D U . . .
H3_1 H 0.385835 0.394662 0.804062 0.147 Uiso 1 1 calc R U . . .
C4_1 C 0.36701(9) 0.3906(5) 0.8004(3) 0.110(2) Uani 1 1 d D U . . .
C5_1 C 0.36816(9) 0.3149(6) 0.8483(4) 0.143(3) Uani 1 1 d D U . . .
F4_1 F 0.3735(3) 0.2441(11) 0.8301(9) 0.220(8) Uani 0.61(2) 1 d D U P B 1
F5_1 F 0.3748(2) 0.3348(12) 0.9059(6) 0.188(8) Uani 0.61(2) 1 d D U P B 1
F6_1 F 0.35756(11) 0.2871(18) 0.8617(13) 0.222(9) Uani 0.61(2) 1 d D U P B 1
F4A_1 F 0.37968(14) 0.286(2) 0.869(2) 0.198(11) Uani 0.39(2) 1 d D U P B 2
F5A_1 F 0.3638(5) 0.3331(15) 0.9004(12) 0.196(12) Uani 0.39(2) 1 d D U P B 2
F6A_1 F 0.3622(4) 0.2456(15) 0.8209(12) 0.194(12) Uani 0.39(2) 1 d D U P B 2
O1_1 O 0.36921(5) 0.5317(3) 0.7057(2) 0.1099(14) Uani 1 1 d . U . . .
O2_1 O 0.35604(5) 0.4182(3) 0.7809(2) 0.1134(15) Uani 1 1 d . U . . .
C1_2 C 0.33847(8) 0.3721(5) 0.6252(3) 0.1018(19) Uani 1 1 d D U . . .
C2_2 C 0.33965(9) 0.3012(5) 0.5762(4) 0.131(3) Uani 1 1 d D U . . .
F1_2 F 0.34888(16) 0.2480(11) 0.5975(8) 0.194(6) Uani 0.63(2) 1 d D U P C 1
F2_2 F 0.33028(13) 0.2467(13) 0.5601(11) 0.211(8) Uani 0.63(2) 1 d D U P C 1
F3_2 F 0.3419(3) 0.3314(9) 0.5212(7) 0.193(7) Uani 0.63(2) 1 d D U P C 1
F1A_2 F 0.35058(17) 0.294(2) 0.5598(19) 0.191(10) Uani 0.37(2) 1 d D U P C 2
F2A_2 F 0.3365(4) 0.2243(12) 0.5972(13) 0.187(10) Uani 0.37(2) 1 d D U P C 2
F3A_2 F 0.3318(4) 0.317(2) 0.5216(11) 0.190(11) Uani 0.37(2) 1 d D U P C 2
C3_2 C 0.32730(7) 0.3750(5) 0.6506(3) 0.113(2) Uani 1 1 d D U . . .
H3_2 H 0.321138 0.331651 0.636552 0.135 Uiso 1 1 calc R U . . .
C4_2 C 0.32481(7) 0.4397(5) 0.6961(3) 0.0975(17) Uani 1 1 d D U . . .
C5_2 C 0.31205(8) 0.4377(6) 0.7139(4) 0.125(2) Uani 1 1 d D U . . .
F4_2 F 0.3096(3) 0.3625(16) 0.741(2) 0.180(10) Uani 0.31(2) 1 d D U P D 1
F5_2 F 0.3030(2) 0.444(3) 0.6639(8) 0.161(10) Uani 0.31(2) 1 d D U P D 1
F6_2 F 0.3103(2) 0.505(2) 0.7508(18) 0.162(10) Uani 0.31(2) 1 d D U P D 1
F4A_2 F 0.31213(11) 0.4482(14) 0.7765(4) 0.156(5) Uani 0.69(2) 1 d D U P D 2
F5A_2 F 0.30499(16) 0.3668(11) 0.6970(10) 0.210(6) Uani 0.69(2) 1 d D U P D 2
F6A_2 F 0.30480(15) 0.5009(14) 0.6826(9) 0.216(7) Uani 0.69(2) 1 d D U P D 2
O1_2 O 0.34760(5) 0.4243(3) 0.6378(2) 0.1059(13) Uani 1 1 d . U . . .
O2_2 O 0.33204(5) 0.4983(3) 0.7225(2) 0.1014(13) Uani 1 1 d . U . . .
C1_3 C 0.34588(8) 0.7002(5) 0.6558(3) 0.110(2) Uani 1 1 d D U . . .
C2_3 C 0.34268(10) 0.7592(6) 0.5963(4) 0.155(3) Uani 1 1 d D U . . .
F1_3 F 0.33230(8) 0.7340(10) 0.5578(6) 0.196(5) Uani 0.679(14) 1 d D U P E 1
F2_3 F 0.35066(9) 0.7441(8) 0.5556(5) 0.176(4) Uani 0.679(14) 1 d D U P E 1
F3_3 F 0.34195(18) 0.8450(6) 0.5996(9) 0.265(9) Uani 0.679(14) 1 d D U P E 1
F1A_3 F 0.3503(2) 0.8285(12) 0.6010(12) 0.164(8) Uani 0.321(14) 1 d D U P E 2
F2A_3 F 0.33279(19) 0.8105(15) 0.6042(15) 0.187(9) Uani 0.321(14) 1 d D U P E 2
F3A_3 F 0.3404(4) 0.724(2) 0.5400(10) 0.239(13) Uani 0.321(14) 1 d D U P E 2
C3_3 C 0.34906(10) 0.7431(6) 0.7159(4) 0.152(3) Uani 1 1 d D U . . .
H3_3 H 0.348847 0.805581 0.716393 0.182 Uiso 1 1 calc R U . . .
C4_3 C 0.35256(9) 0.6984(6) 0.7760(4) 0.128(3) Uani 1 1 d D U . . .
C5_3 C 0.35498(12) 0.7569(7) 0.8364(5) 0.180(4) Uani 1 1 d D U . . .
F4_3 F 0.3564(2) 0.7172(13) 0.8923(7) 0.241(9) Uani 0.630(16) 1 d D U P F 1
F5_3 F 0.36546(11) 0.8011(11) 0.8407(12) 0.210(7) Uani 0.630(16) 1 d D U P F 1
F6_3 F 0.34662(11) 0.8265(9) 0.8349(6) 0.203(6) Uani 0.630(16) 1 d D U P F 1
F4A_3 F 0.3477(2) 0.742(2) 0.8774(12) 0.201(10) Uani 0.370(16) 1 d D U P F 2
F5A_3 F 0.36486(19) 0.7148(16) 0.8746(10) 0.205(8) Uani 0.370(16) 1 d D U P F 2
F6A_3 F 0.3605(3) 0.8302(17) 0.8255(18) 0.232(12) Uani 0.370(16) 1 d D U P F 2
O1_3 O 0.34575(4) 0.6197(3) 0.64485(19) 0.0991(13) Uani 1 1 d . U . . .
O2_3 O 0.35297(5) 0.6175(4) 0.7851(2) 0.1133(15) Uani 1 1 d . U . . .
C1_4 C 0.33486(7) 1.0478(5) 0.7267(3) 0.0986(18) Uani 1 1 d D U . . .
C2_4 C 0.34715(8) 1.0461(5) 0.7028(4) 0.123(2) Uani 1 1 d D U . . .
C3_4 C 0.33327(7) 1.1154(5) 0.7711(3) 0.111(2) Uani 1 1 d D U . . .
H3_4 H 0.339547 1.158925 0.781576 0.133 Uiso 1 1 calc R U . . .
C4_4 C 0.32260(8) 1.1201(5) 0.8003(3) 0.108(2) Uani 1 1 d D U . . .
C5_4 C 0.32251(10) 1.1928(6) 0.8505(5) 0.154(3) Uani 1 1 d D U . . .
F1_4 F 0.35404(5) 0.9762(4) 0.7224(3) 0.175(2) Uani 1 1 d D U . . .
F2_4 F 0.34558(5) 1.0396(4) 0.6386(2) 0.1659(19) Uani 1 1 d D U . . .
F3_4 F 0.35462(5) 1.1146(4) 0.7171(3) 0.184(2) Uani 1 1 d D U . . .
F4_4 F 0.32385(10) 1.1631(5) 0.9094(3) 0.272(4) Uani 1 1 d D U . . .
F5_4 F 0.31190(7) 1.2359(4) 0.8428(4) 0.233(3) Uani 1 1 d D U . . .
F6_4 F 0.33056(7) 1.2549(5) 0.8535(4) 0.257(4) Uani 1 1 d D U . . .
O1_4 O 0.32745(5) 0.9875(3) 0.7048(2) 0.1100(14) Uani 1 1 d . U . . .
O2_4 O 0.31327(5) 1.0712(3) 0.7920(2) 0.1152(15) Uani 1 1 d . U . . .
C1_5 C 0.29380(10) 1.1028(6) 0.6287(4) 0.124(2) Uani 1 1 d D U . . .
C2_5 C 0.29279(10) 1.1762(7) 0.5802(5) 0.181(4) Uani 1 1 d D U . . .
C3_5 C 0.28232(9) 1.0709(7) 0.6430(5) 0.148(3) Uani 1 1 d D U . . .
H3_5 H 0.274801 1.095151 0.619835 0.178 Uiso 1 1 calc R U . . .
C4_5 C 0.28154(9) 1.0044(7) 0.6905(5) 0.139(3) Uani 1 1 d D U . . .
C5_5 C 0.26880(11) 0.9742(9) 0.6972(7) 0.226(5) Uani 1 1 d D U . . .
F1_5 F 0.30315(8) 1.1985(6) 0.5624(5) 0.299(5) Uani 1 1 d D U . . .
F2_5 F 0.28544(9) 1.1637(5) 0.5251(4) 0.291(5) Uani 1 1 d D U . . .
F3_5 F 0.28893(11) 1.2508(5) 0.5991(4) 0.296(5) Uani 1 1 d D U . . .
F4_5 F 0.26500(10) 0.9057(9) 0.6616(6) 0.355(6) Uani 1 1 d D U . . .
F5_5 F 0.26754(7) 0.9523(9) 0.7548(5) 0.325(6) Uani 1 1 d D U . . .
F6_5 F 0.25954(8) 1.0284(9) 0.6772(7) 0.352(6) Uani 1 1 d D U . . .
O1_5 O 0.30429(6) 1.0750(4) 0.6502(3) 0.1243(17) Uani 1 1 d . U . . .
O2_5 O 0.29034(6) 0.9675(4) 0.7265(3) 0.1294(17) Uani 1 1 d . U . . .
C1_6 C 0.30499(10) 0.7962(7) 0.6582(4) 0.145(3) Uani 1 1 d D U . . .
C2_6 C 0.30064(12) 0.7435(6) 0.5973(5) 0.234(5) Uani 1 1 d D U . . .
C3_6 C 0.30787(11) 0.7500(6) 0.7174(4) 0.165(4) Uani 1 1 d D U . . .
H3_6 H 0.307385 0.687624 0.716558 0.198 Uiso 1 1 calc R U . . .
C4_6 C 0.31147(10) 0.7927(6) 0.7779(4) 0.136(3) Uani 1 1 d D U . . .
C5_6 C 0.31326(14) 0.7388(7) 0.8381(5) 0.233(6) Uani 1 1 d D U . . .
F1_6 F 0.30273(17) 0.6599(5) 0.6046(4) 0.459(10) Uani 1 1 d D U . . .
F2_6 F 0.30508(8) 0.7620(5) 0.5462(3) 0.238(3) Uani 1 1 d D U . . .
F3_6 F 0.28868(9) 0.7500(10) 0.5769(5) 0.402(8) Uani 1 1 d D U . . .
F4_6 F 0.31470(18) 0.6569(6) 0.8313(4) 0.426(9) Uani 1 1 d D U . . .
F5_6 F 0.32200(13) 0.7641(8) 0.8843(5) 0.370(7) Uani 1 1 d D U . . .
F6_6 F 0.30388(12) 0.7406(9) 0.8683(6) 0.373(7) Uani 1 1 d D U . . .
O1_6 O 0.30556(5) 0.8763(4) 0.6478(2) 0.1208(16) Uani 1 1 d . U . . .
O2_6 O 0.31274(5) 0.8739(4) 0.7884(2) 0.1153(15) Uani 1 1 d . U . . .
C1_7 C 0.41834(7) 0.5490(5) 0.5538(3) 0.1013(18) Uani 1 1 d D U . . .
C2_7 C 0.40536(7) 0.5442(6) 0.5118(4) 0.132(3) Uani 1 1 d D U . . .
C3_7 C 0.42027(8) 0.6141(5) 0.6034(4) 0.124(2) Uani 1 1 d D U . . .
H3_7 H 0.413530 0.651208 0.608220 0.149 Uiso 1 1 calc R U . . .
C4_7 C 0.43196(8) 0.6258(5) 0.6462(3) 0.110(2) Uani 1 1 d D U . . .
C5_7 C 0.43254(10) 0.6965(7) 0.6971(5) 0.164(3) Uani 1 1 d D U . . .
F1_7 F 0.40538(5) 0.5381(4) 0.4499(2) 0.172(2) Uani 1 1 d D U . . .
F2_7 F 0.39961(5) 0.4696(4) 0.5238(3) 0.194(2) Uani 1 1 d D U . . .
F3_7 F 0.39749(5) 0.6061(5) 0.5194(3) 0.211(3) Uani 1 1 d D U . . .
F4_7 F 0.42686(10) 0.6751(6) 0.7442(4) 0.279(5) Uani 1 1 d D U . . .
F5_7 F 0.44342(7) 0.7195(5) 0.7247(4) 0.279(5) Uani 1 1 d D U . . .
F6_7 F 0.42689(8) 0.7710(5) 0.6765(4) 0.232(3) Uani 1 1 d D U . . .
O1_7 O 0.42622(4) 0.4943(3) 0.5404(2) 0.1037(13) Uani 1 1 d . U . . .
O2_7 O 0.44191(5) 0.5833(3) 0.6473(2) 0.1072(14) Uani 1 1 d . U . . .
C1_8 C 0.45959(8) 0.6147(5) 0.5294(4) 0.109(2) Uani 1 1 d D U . . .
C2_8 C 0.45968(9) 0.6866(6) 0.4804(5) 0.146(3) Uani 1 1 d D U . . .
F1_8 F 0.4549(4) 0.7600(14) 0.4976(11) 0.214(10) Uani 0.46(3) 1 d D U P G 1
F2_8 F 0.4534(3) 0.6732(14) 0.4230(8) 0.182(9) Uani 0.46(3) 1 d D U P G 1
F3_8 F 0.47092(13) 0.709(3) 0.4722(17) 0.229(11) Uani 0.46(3) 1 d D U P G 1
F1A_8 F 0.44853(15) 0.722(2) 0.4590(19) 0.242(10) Uani 0.54(3) 1 d D U P G 2
F2A_8 F 0.4623(3) 0.6522(13) 0.4262(9) 0.205(9) Uani 0.54(3) 1 d D U P G 2
F3A_8 F 0.4678(2) 0.7497(13) 0.4987(12) 0.205(9) Uani 0.54(3) 1 d D U P G 2
C3_8 C 0.47007(8) 0.6056(6) 0.5812(4) 0.125(2) Uani 1 1 d D U . . .
H3_8 H 0.476658 0.646825 0.583394 0.150 Uiso 1 1 calc R U . . .
C4_8 C 0.47132(7) 0.5385(6) 0.6302(4) 0.117(2) Uani 1 1 d D U . . .
C5_8 C 0.48322(8) 0.5391(8) 0.6807(5) 0.161(3) Uani 1 1 d D U . . .
F4_8 F 0.48588(19) 0.4629(11) 0.7090(12) 0.240(9) Uani 0.64(2) 1 d D U P H 1
F5_8 F 0.49331(13) 0.5650(18) 0.6617(8) 0.226(9) Uani 0.64(2) 1 d D U P H 1
F6_8 F 0.48212(14) 0.5941(15) 0.7291(7) 0.221(7) Uani 0.64(2) 1 d D U P H 1
F4A_8 F 0.4915(3) 0.486(3) 0.6611(15) 0.214(11) Uani 0.36(2) 1 d D U P H 2
F5A_8 F 0.4892(3) 0.6153(14) 0.690(2) 0.228(13) Uani 0.36(2) 1 d D U P H 2
F6A_8 F 0.4818(3) 0.505(3) 0.7359(10) 0.190(11) Uani 0.36(2) 1 d D U P H 2
O1_8 O 0.45004(5) 0.5657(3) 0.5194(2) 0.1096(14) Uani 1 1 d . U . . .
O2_8 O 0.46342(5) 0.4792(4) 0.6362(2) 0.1141(15) Uani 1 1 d . U . . .
C1_9 C 0.44127(7) 0.2944(5) 0.5308(3) 0.105(2) Uani 1 1 d D U . . .
C2_9 C 0.44273(10) 0.2317(6) 0.4758(4) 0.150(3) Uani 1 1 d D U . . .
C3_9 C 0.43527(8) 0.2624(5) 0.5801(3) 0.122(2) Uani 1 1 d D U . . .
H3_9 H 0.431293 0.206623 0.574867 0.147 Uiso 1 1 calc R U . . .
C4_9 C 0.43505(7) 0.3122(6) 0.6381(3) 0.111(2) Uani 1 1 d D U . . .
C5_9 C 0.42959(11) 0.2659(7) 0.6894(5) 0.182(4) Uani 1 1 d D U . . .
F1_9 F 0.44011(7) 0.2685(4) 0.4189(2) 0.207(3) Uani 1 1 d D U . . .
F2_9 F 0.43574(6) 0.1604(4) 0.4705(3) 0.185(2) Uani 1 1 d D U . . .
F3_9 F 0.45436(7) 0.2047(5) 0.4813(4) 0.234(3) Uani 1 1 d D U . . .
F4_9 F 0.42181(9) 0.3161(5) 0.7138(5) 0.270(4) Uani 1 1 d D U . . .
F5_9 F 0.42350(9) 0.1928(5) 0.6736(4) 0.284(5) Uani 1 1 d D U . . .
F6_9 F 0.43773(9) 0.2478(7) 0.7419(4) 0.278(4) Uani 1 1 d D U . . .
O1_9 O 0.44620(4) 0.3692(3) 0.52701(19) 0.0978(12) Uani 1 1 d . U . . .
O2_9 O 0.43906(5) 0.3879(3) 0.65177(19) 0.1049(14) Uani 1 1 d . U . . .
C1_10 C 0.38822(8) 0.8818(5) 0.5773(4) 0.109(2) Uani 1 1 d D U . . .
C2_10 C 0.38790(8) 0.8123(6) 0.6294(4) 0.141(3) Uani 1 1 d D U . . .
F1_10 F 0.39881(8) 0.7834(16) 0.6579(11) 0.238(8) Uani 0.74(2) 1 d D U P I 1
F2_10 F 0.3821(2) 0.7397(8) 0.6076(6) 0.211(7) Uani 0.74(2) 1 d D U P I 1
F3_10 F 0.3822(2) 0.8384(10) 0.6760(7) 0.200(6) Uani 0.74(2) 1 d D U P I 1
F1A_10 F 0.3920(6) 0.739(2) 0.6083(17) 0.185(13) Uani 0.26(2) 1 d D U P I 2
F2A_10 F 0.37687(19) 0.795(4) 0.644(3) 0.188(13) Uani 0.26(2) 1 d D U P I 2
F3A_10 F 0.3954(4) 0.831(2) 0.6848(13) 0.168(12) Uani 0.26(2) 1 d D U P I 2
C3_10 C 0.37650(8) 0.8985(5) 0.5365(4) 0.136(3) Uani 1 1 d D U . . .
H3_10 H 0.369495 0.865569 0.543323 0.163 Uiso 1 1 calc R U . . .
C4_10 C 0.37480(8) 0.9629(5) 0.4855(4) 0.118(2) Uani 1 1 d D U . . .
C5_10 C 0.36200(9) 0.9751(8) 0.4479(5) 0.187(4) Uani 1 1 d D U . . .
F4_10 F 0.35332(6) 0.9201(6) 0.4577(4) 0.291(5) Uani 1 1 d D U . . .
F5_10 F 0.36113(7) 0.9744(7) 0.3841(4) 0.263(4) Uani 1 1 d D U . . .
F6_10 F 0.35743(7) 1.0538(6) 0.4558(5) 0.263(4) Uani 1 1 d D U . . .
O1_10 O 0.39832(5) 0.9170(3) 0.5766(2) 0.1088(14) Uani 1 1 d . U . . .
O2_10 O 0.38286(5) 1.0119(3) 0.4696(2) 0.1122(15) Uani 1 1 d . U . . .
C1_11 C 0.39271(8) 1.1907(6) 0.5617(4) 0.122(2) Uani 1 1 d D U . . .
C2_11 C 0.38610(12) 1.2371(7) 0.6096(5) 0.183(3) Uani 1 1 d D U . . .
F1_11 F 0.3809(6) 1.224(6) 0.660(2) 0.264(16) Uani 0.106(18) 1 d D U P J 1
F2_11 F 0.3932(6) 1.307(4) 0.630(4) 0.293 Uani 0.1057 1 d D U P J 1
F3_11 F 0.3769(5) 1.274(5) 0.567(2) 0.181(14) Uani 0.106(18) 1 d D U P J 1
F1A_11 F 0.37685(10) 1.1865(7) 0.6229(7) 0.254(5) Uani 0.894(18) 1 d D U P J 2
F2A_11 F 0.39275(8) 1.2355(5) 0.6696(3) 0.195 Uani 0.8943 1 d D U P J 2
F3A_11 F 0.38205(17) 1.3157(8) 0.5983(8) 0.272(6) Uani 0.894(18) 1 d D U P J 2
C3_11 C 0.39380(9) 1.2371(6) 0.5041(4) 0.138(3) Uani 1 1 d D U . . .
H3_11 H 0.390526 1.295000 0.498441 0.165 Uiso 1 1 calc R U . . .
C4_11 C 0.39949(9) 1.2010(6) 0.4552(4) 0.124(2) Uani 1 1 d D U . . .
C5_11 C 0.40058(12) 1.2601(7) 0.3996(5) 0.196(4) Uani 1 1 d D U . . .
F4_11 F 0.39676(12) 1.2253(5) 0.3439(3) 0.290(5) Uani 1 1 d D U . . .
F5_11 F 0.41189(9) 1.2828(9) 0.3995(6) 0.393(8) Uani 1 1 d D U . . .
F6_11 F 0.39421(11) 1.3338(5) 0.3938(4) 0.275(4) Uani 1 1 d D U . . .
O1_11 O 0.39652(5) 1.1133(3) 0.5776(2) 0.1109(14) Uani 1 1 d . U . . .
O2_11 O 0.40388(5) 1.1245(4) 0.4520(2) 0.1168(15) Uani 1 1 d . U . . .
C1_12 C 0.41536(9) 0.8790(6) 0.4549(4) 0.121(2) Uani 1 1 d D U . . .
C2_12 C 0.41486(10) 0.8030(6) 0.4080(5) 0.160(3) Uani 1 1 d D U . . .
F1_12 F 0.40365(10) 0.7725(14) 0.3855(13) 0.243(9) Uani 0.57(2) 1 d D U P K 1
F2_12 F 0.4190(3) 0.8201(12) 0.3554(9) 0.229(9) Uani 0.57(2) 1 d D U P K 1
F3_12 F 0.42083(19) 0.7308(9) 0.4328(8) 0.190(7) Uani 0.57(2) 1 d D U P K 1
F1A_12 F 0.42565(16) 0.779(2) 0.3937(14) 0.215(10) Uani 0.43(2) 1 d D U P K 2
F2A_12 F 0.4090(4) 0.7368(16) 0.4279(15) 0.248(11) Uani 0.43(2) 1 d D U P K 2
F3A_12 F 0.4089(3) 0.8273(16) 0.3489(8) 0.201(10) Uani 0.43(2) 1 d D U P K 2
C3_12 C 0.42643(9) 0.8904(6) 0.5016(4) 0.134(3) Uani 1 1 d D U . . .
H3_12 H 0.433003 0.849713 0.501359 0.161 Uiso 1 1 calc R U . . .
C4_12 C 0.42833(8) 0.9588(6) 0.5487(4) 0.113(2) Uani 1 1 d D U . . .
C5_12 C 0.44075(9) 0.9655(8) 0.5921(5) 0.161(3) Uani 1 1 d D U . . .
F4_12 F 0.44104(7) 0.9921(8) 0.6502(4) 0.287(5) Uani 1 1 d D U . . .
F5_12 F 0.44752(8) 0.8938(6) 0.6022(5) 0.293(5) Uani 1 1 d D U . . .
F6_12 F 0.44840(7) 1.0171(7) 0.5714(5) 0.308(5) Uani 1 1 d D U . . .
O1_12 O 0.40601(6) 0.9264(4) 0.4480(2) 0.1196(16) Uani 1 1 d . U . . .
O2_12 O 0.42055(5) 1.0158(4) 0.5586(2) 0.1156(15) Uani 1 1 d . U . . .
N1_13 N 0.39759(9) 0.9969(6) 0.2822(3) 0.151(2) Uani 1 1 d D U . . .
N2_13 N 0.41641(8) 1.0336(5) 0.2783(3) 0.1522(19) Uani 1 1 d D U . . .
C1_13 C 0.40738(10) 1.0347(6) 0.3153(4) 0.149(2) Uani 1 1 d D U . . .
H1_13 H 0.408156 1.058674 0.357409 0.179 Uiso 1 1 calc R U . . .
C2_13 C 0.40009(10) 0.9717(7) 0.2240(4) 0.158(2) Uani 1 1 d D U . . .
H2_13 H 0.394444 0.942718 0.190866 0.189 Uiso 1 1 calc R U . . .
C3_13 C 0.41180(10) 0.9943(7) 0.2211(4) 0.158(2) Uani 1 1 d D U . . .
H3_13 H 0.415994 0.984812 0.186180 0.190 Uiso 1 1 calc R U . . .
C4_13 C 0.38603(10) 0.9866(8) 0.3059(5) 0.181(3) Uani 1 1 d D U . . .
H4A_13 H 0.379070 1.007063 0.272910 0.272 Uiso 1 1 calc R U . . .
H4B_13 H 0.386400 1.021472 0.345321 0.272 Uiso 1 1 calc R U . . .
H4C_13 H 0.384823 0.924433 0.315359 0.272 Uiso 1 1 calc R U . . .
C5_13 C 0.42905(9) 1.0685(7) 0.2996(5) 0.174(3) Uani 1 1 d D U . . .
H5A_13 H 0.428685 1.116208 0.331169 0.208 Uiso 1 1 calc R U . . .
H5AB_13 H 0.431812 1.095105 0.261816 0.208 Uiso 1 1 calc R U . . .
C6_13 C 0.43891(10) 1.0018(7) 0.3304(6) 0.202(3) Uani 1 1 d D U . . .
H6A_13 H 0.438494 0.949904 0.301684 0.243 Uiso 1 1 calc R U . . .
H6AB_13 H 0.436864 0.981690 0.371843 0.243 Uiso 1 1 calc R U . . .
C7_13 C 0.45238(9) 1.0373(9) 0.3434(8) 0.280(5) Uani 1 1 d D U . . .
H7A_13 H 0.455464 1.037665 0.302174 0.337 Uiso 1 1 calc R U . . .
H7AB_13 H 0.452266 1.099078 0.358346 0.337 Uiso 1 1 calc R U . . .
C8_13 C 0.46148(12) 0.9853(12) 0.3931(9) 0.367(6) Uani 1 1 d D U . . .
H8A_13 H 0.461537 0.923439 0.378299 0.440 Uiso 1 1 calc R U . . .
H8AB_13 H 0.458430 0.985396 0.434390 0.440 Uiso 1 1 calc R U . . .
C9_13 C 0.47502(13) 1.0205(17) 0.4057(9) 0.437(6) Uani 1 1 d D U . . .
H9A_13 H 0.476157 1.062279 0.442364 0.524 Uiso 1 1 calc R U . . .
H9AB_13 H 0.480849 0.970780 0.417757 0.524 Uiso 1 1 calc R U . . .
C10_13 C 0.47809(16) 1.0670(18) 0.3458(10) 0.487(7) Uani 1 1 d D U . . .
H10A_13 H 0.476860 1.024366 0.309640 0.585 Uiso 1 1 calc R U . . .
H10B_13 H 0.472014 1.115247 0.333663 0.585 Uiso 1 1 calc R U . . .
C11_13 C 0.49122(17) 1.1057(14) 0.3527(6) 0.530(7) Uani 1 1 d D U . . .
H11A_13 H 0.493477 1.107108 0.309386 0.636 Uiso 1 1 calc R U . . .
H11B_13 H 0.490988 1.167421 0.367601 0.636 Uiso 1 1 calc R U . . .
C12_13 C 0.50150(15) 1.0574(17) 0.3987(12) 0.558(7) Uani 1 1 d D U . . .
H12A_13 H 0.500792 0.993518 0.389329 0.670 Uiso 1 1 calc R U . . .
H12B_13 H 0.500262 1.066269 0.443579 0.670 Uiso 1 1 calc R U . . .
C13_13 C 0.51467(16) 1.088(2) 0.3935(8) 0.576(7) Uani 1 1 d D U . . .
H13A_13 H 0.517596 1.130140 0.429236 0.691 Uiso 1 1 calc R U . . .
H13B_13 H 0.520297 1.036787 0.399959 0.691 Uiso 1 1 calc R U . . .
C14_13 C 0.515876 1.133106 0.329470 0.602 Uani 1 1 d D U . . .
H14A_13 H 0.524684 1.142856 0.328464 0.904 Uiso 1 1 d R U . . .
H14B_13 H 0.511532 1.189786 0.326406 0.904 Uiso 1 1 d R U . . .
H14C_13 H 0.512177 1.095755 0.292983 0.904 Uiso 1 1 d R U . . .
N1_14 N 0.44027(9) 0.5000(6) 0.3510(3) 0.153(2) Uani 1 1 d D U . . .
N2_14 N 0.45861(9) 0.4543(6) 0.3574(4) 0.179(2) Uani 1 1 d D U . . .
C1_14 C 0.44926(10) 0.4585(7) 0.3893(4) 0.161(2) Uani 1 1 d D U . . .
H1_14 H 0.449109 0.436154 0.431179 0.193 Uiso 1 1 calc R U . . .
C2_14 C 0.44381(11) 0.5217(7) 0.2952(4) 0.170(2) Uani 1 1 d D U . . .
H2_14 H 0.438850 0.550700 0.259544 0.204 Uiso 1 1 calc R U . . .
C3_14 C 0.45543(11) 0.4954(8) 0.2990(4) 0.174(2) Uani 1 1 d D U . . .
H3_14 H 0.460513 0.503350 0.267643 0.209 Uiso 1 1 calc R U . . .
C4_14 C 0.42816(10) 0.5160(8) 0.3698(5) 0.180(3) Uani 1 1 d D U . . .
H4A_14 H 0.422525 0.466969 0.354924 0.270 Uiso 1 1 calc R U . . .
H4B_14 H 0.424588 0.570848 0.350011 0.270 Uiso 1 1 calc R U . . .
H4C_14 H 0.429319 0.520732 0.416890 0.270 Uiso 1 1 calc R U . . .
C5_14 C 0.46999(10) 0.3992(9) 0.3761(5) 0.211(3) Uani 1 1 d D U . . .
H5A_14 H 0.475516 0.410078 0.344772 0.254 Uiso 1 1 calc R U . . .
H5AB_14 H 0.467502 0.336442 0.372247 0.254 Uiso 1 1 calc R U . . .
C6_14 C 0.47735(12) 0.4146(8) 0.4434(5) 0.240(3) Uani 1 1 d D U . . .
H6A_14 H 0.471644 0.408673 0.474422 0.289 Uiso 1 1 calc R U . . .
H6AB_14 H 0.480441 0.475963 0.446062 0.289 Uiso 1 1 calc R U . . .
C7_14 C 0.48856(11) 0.3525(12) 0.4651(5) 0.295(5) Uani 1 1 d D U . . .
H7A_14 H 0.487734 0.301130 0.435699 0.354 Uiso 1 1 calc R U . . .
H7AB_14 H 0.496279 0.384022 0.460851 0.354 Uiso 1 1 calc R U . . .
C8_14 C 0.48982(14) 0.3195(13) 0.5343(6) 0.339(5) Uani 1 1 d D U . . .
H8A_14 H 0.488430 0.369827 0.561902 0.406 Uiso 1 1 calc R U . . .
H8AB_14 H 0.483112 0.276225 0.535653 0.406 Uiso 1 1 calc R U . . .
C9_14 C 0.50216(16) 0.2769(14) 0.5637(7) 0.379(6) Uani 1 1 d D U . . .
H9A_14 H 0.508584 0.298689 0.540220 0.455 Uiso 1 1 calc R U . . .
H9AB_14 H 0.501398 0.212553 0.556325 0.455 Uiso 1 1 calc R U . . .
C10_14 C 0.50672(19) 0.2927(14) 0.6356(7) 0.404(6) Uani 1 1 d D U . . .
H10A_14 H 0.499407 0.293191 0.657016 0.485 Uiso 1 1 calc R U . . .
H10B_14 H 0.510528 0.352025 0.641187 0.485 Uiso 1 1 calc R U . . .
C11_14 C 0.5162(2) 0.2260(13) 0.6708(8) 0.422(7) Uani 1 1 d D U . . .
H11A_14 H 0.511827 0.169579 0.674542 0.507 Uiso 1 1 calc R U . . .
H11B_14 H 0.522573 0.215255 0.644320 0.507 Uiso 1 1 calc R U . . .
C12_14 C 0.5225(2) 0.2551(12) 0.7378(8) 0.433(7) Uani 1 1 d D U . . .
H12A_14 H 0.516216 0.283184 0.759024 0.519 Uiso 1 1 calc R U . . .
H12B_14 H 0.528711 0.300922 0.732666 0.519 Uiso 1 1 calc R U . . .
C13_14 C 0.5291(2) 0.1852(15) 0.7832(9) 0.440(8) Uani 1 1 d D U . . .
H13A_14 H 0.538183 0.187754 0.783182 0.528 Uiso 1 1 calc R U . . .
H13B_14 H 0.526109 0.126304 0.767390 0.528 Uiso 1 1 calc R U . . .
C14_14 C 0.5270(3) 0.1977(18) 0.8524(9) 0.462(9) Uani 1 1 d D U . . .
H14A_14 H 0.529598 0.144558 0.877674 0.692 Uiso 1 1 calc R U . . .
H14B_14 H 0.518122 0.208363 0.851546 0.692 Uiso 1 1 calc R U . . .
H14C_14 H 0.531827 0.248166 0.872196 0.692 Uiso 1 1 calc R U . . .
N1_15 N 0.35445(8) 0.4889(5) 0.9871(3) 0.1314(18) Uani 1 1 d D U . . .
N2_15 N 0.33511(8) 0.4657(5) 0.9471(3) 0.1342(17) Uani 1 1 d D U . . .
C1_15 C 0.34395(9) 0.4609(6) 1.0013(3) 0.1301(19) Uani 1 1 d D U . . .
H1_15 H 0.342770 0.440921 1.042366 0.156 Uiso 1 1 calc R U . . .
C2_15 C 0.35237(10) 0.5148(6) 0.9243(4) 0.141(2) Uani 1 1 d D U . . .
H2_15 H 0.358356 0.539431 0.902203 0.170 Uiso 1 1 calc R U . . .
C3_15 C 0.34041(10) 0.4995(6) 0.8990(4) 0.141(2) Uani 1 1 d D U . . .
H3_15 H 0.336386 0.510246 0.855725 0.170 Uiso 1 1 calc R U . . .
C4_15 C 0.36634(9) 0.4938(7) 1.0342(4) 0.160(3) Uani 1 1 d D U . . .
H4A_15 H 0.373275 0.497511 1.011005 0.241 Uiso 1 1 calc R U . . .
H4B_15 H 0.367278 0.441093 1.061455 0.241 Uiso 1 1 calc R U . . .
H4C_15 H 0.366310 0.546204 1.061346 0.241 Uiso 1 1 calc R U . . .
C5_15 C 0.32221(8) 0.4392(6) 0.9419(4) 0.158(2) Uani 1 1 d D U . . .
H5A_15 H 0.322014 0.381627 0.963613 0.189 Uiso 1 1 calc R U . . .
H5AB_15 H 0.318578 0.430645 0.895610 0.189 Uiso 1 1 calc R U . . .
C6_15 C 0.31397(8) 0.5032(6) 0.9704(5) 0.167(3) Uani 1 1 d D U . . .
H6A_15 H 0.314979 0.562593 0.952721 0.200 Uiso 1 1 calc R U . . .
H6AB_15 H 0.316962 0.505995 1.017671 0.200 Uiso 1 1 calc R U . . .
C7_15 C 0.30008(8) 0.4805(8) 0.9576(6) 0.224(4) Uani 1 1 d D U . . .
H7A_15 H 0.297018 0.479101 0.910300 0.269 Uiso 1 1 calc R U . . .
H7AB_15 H 0.299058 0.420694 0.974435 0.269 Uiso 1 1 calc R U . . .
C8_15 C 0.29198(9) 0.5440(9) 0.9875(7) 0.252(4) Uani 1 1 d D U . . .
H8A_15 H 0.292736 0.603930 0.970191 0.303 Uiso 1 1 calc R U . . .
H8AB_15 H 0.294934 0.546071 1.034882 0.303 Uiso 1 1 calc R U . . .
C9_15 C 0.27831(10) 0.5156(6) 0.9730(7) 0.290(4) Uani 1 1 d D U . . .
H9A_15 H 0.275104 0.521743 0.926066 0.348 Uiso 1 1 calc R U . . .
H9AB_15 H 0.277792 0.452611 0.984207 0.348 Uiso 1 1 calc R U . . .
C10_15 C 0.27000(13) 0.5685(9) 1.0095(9) 0.366(5) Uani 1 1 d D U . . .
H10A_15 H 0.268340 0.626881 0.988799 0.439 Uiso 1 1 calc R U . . .
H10B_15 H 0.274464 0.578144 1.054390 0.439 Uiso 1 1 calc R U . . .
C11_15 C 0.25753(13) 0.5224(8) 1.0111(11) 0.423(5) Uani 1 1 d D U . . .
H11A_15 H 0.252500 0.521050 0.966835 0.507 Uiso 1 1 calc R U . . .
H11B_15 H 0.252879 0.557015 1.038525 0.507 Uiso 1 1 calc R U . . .
C12_15 C 0.25923(18) 0.4276(7) 1.0374(6) 0.468(5) Uani 1 1 d D U . . .
H12A_15 H 0.267999 0.420788 1.059493 0.562 Uiso 1 1 calc R U . . .
H12B_15 H 0.253993 0.420508 1.070513 0.562 Uiso 1 1 calc R U . . .
C13_15 C 0.256174 0.351987 0.988859 0.483 Uani 1 1 d D U . . .
H13A_15 H 0.248843 0.320211 0.998509 0.579 Uiso 1 1 calc R U . . .
H13B_15 H 0.253745 0.377735 0.945154 0.579 Uiso 1 1 calc R U . . .
C14_15 C 0.266478 0.285037 0.987169 0.548 Uani 1 1 d D U . . .
H14A_15 H 0.263830 0.243552 0.951645 0.822 Uiso 1 1 calc R U . . .
H14B_15 H 0.268210 0.252845 1.028162 0.822 Uiso 1 1 calc R U . . .
H14C_15 H 0.274017 0.315676 0.980615 0.822 Uiso 1 1 calc R U . . .
N1_16 N 0.31540(13) 0.9824(7) 0.9698(7) 0.233(3) Uani 1 1 d D U . . .
N2_16 N 0.29624(13) 1.0148(9) 0.9379(7) 0.251(3) Uani 1 1 d D U . . .
C1_16 C 0.30612(14) 0.9745(10) 0.9179(7) 0.238(3) Uani 1 1 d D U . . .
H1_16 H 0.306361 0.947662 0.877425 0.285 Uiso 1 1 calc R U . . .
C2_16 C 0.31198(15) 1.0139(10) 1.0173(7) 0.240(4) Uani 1 1 d D U . . .
H2_16 H 0.317120 1.021491 1.058562 0.288 Uiso 1 1 calc R U . . .
C3_16 C 0.29996(15) 1.0357(10) 1.0024(7) 0.241(3) Uani 1 1 d D U . . .
H3_16 H 0.295014 1.060373 1.030315 0.289 Uiso 1 1 calc R U . . .
C4_16 C 0.32800(14) 0.9518(11) 0.9648(8) 0.274(5) Uani 1 1 d D U . . .
H4A_16 H 0.327607 0.890109 0.950849 0.411 Uiso 1 1 calc R U . . .
H4B_16 H 0.333511 0.956931 1.006988 0.411 Uiso 1 1 calc R U . . .
H4C_16 H 0.331225 0.987944 0.933157 0.411 Uiso 1 1 calc R U . . .
C5_16 C 0.28360(14) 1.0004(9) 0.9064(8) 0.275(4) Uani 1 1 d D U . . .
H5A_16 H 0.279468 0.956780 0.930139 0.330 Uiso 1 1 calc R U . . .
H5AB_16 H 0.283147 0.979903 0.861462 0.330 Uiso 1 1 calc R U . . .
C6_16 C 0.27771(15) 1.0918(10) 0.9080(7) 0.306(4) Uani 1 1 d D U . . .
H6A_16 H 0.268592 1.086003 0.894264 0.367 Uiso 1 1 calc R U . . .
H6AB_16 H 0.279353 1.113217 0.953200 0.367 Uiso 1 1 calc R U . . .
C7_16 C 0.28235(13) 1.1611(9) 0.8656(10) 0.342(5) Uani 1 1 d D U . . .
H7A_16 H 0.286720 1.130672 0.834788 0.411 Uiso 1 1 calc R U . . .
H7AB_16 H 0.288488 1.199074 0.893348 0.411 Uiso 1 1 calc R U . . .
C8_16 C 0.27215(14) 1.2199(11) 0.8271(6) 0.369(6) Uani 1 1 d D U . . .
H8A_16 H 0.267403 1.186001 0.790438 0.443 Uiso 1 1 calc R U . . .
H8AB_16 H 0.266319 1.238064 0.855232 0.443 Uiso 1 1 calc R U . . .
C9_16 C 0.27767(15) 1.3008(10) 0.8016(11) 0.372(5) Uani 1 1 d D U . . .
H9A_16 H 0.283268 1.281053 0.772640 0.447 Uiso 1 1 calc R U . . .
H9AB_16 H 0.282887 1.331118 0.838670 0.447 Uiso 1 1 calc R U . . .
C10_16 C 0.26867(15) 1.3686(11) 0.7649(11) 0.387(6) Uani 1 1 d D U . . .
H10A_16 H 0.265978 1.349801 0.719459 0.464 Uiso 1 1 calc R U . . .
H10B_16 H 0.261202 1.373540 0.784855 0.464 Uiso 1 1 calc R U . . .
C11_16 C 0.27522(18) 1.4575(10) 0.7673(11) 0.392(6) Uani 1 1 d D U . . .
H11A_16 H 0.276544 1.479250 0.812363 0.470 Uiso 1 1 calc R U . . .
H11B_16 H 0.283528 1.447981 0.756402 0.470 Uiso 1 1 calc R U . . .
C12_16 C 0.2687(2) 1.5294(10) 0.7235(10) 0.409(6) Uani 1 1 d D U . . .
H12A_16 H 0.259651 1.526156 0.722515 0.491 Uiso 1 1 calc R U . . .
H12B_16 H 0.270140 1.519837 0.679051 0.491 Uiso 1 1 calc R U . . .
C13_16 C 0.2734(2) 1.6210(11) 0.7466(11) 0.411(6) Uani 1 1 d D U . . .
H13A_16 H 0.273166 1.627110 0.793024 0.494 Uiso 1 1 calc R U . . .
H13B_16 H 0.282216 1.627047 0.741606 0.494 Uiso 1 1 calc R U . . .
C14_16 C 0.2657(2) 1.6945(12) 0.7089(13) 0.458(9) Uani 1 1 d D U . . .
H14A_16 H 0.258815 1.709763 0.730256 0.686 Uiso 1 1 calc R U . . .
H14B_16 H 0.262470 1.674480 0.664793 0.686 Uiso 1 1 calc R U . . .
H14C_16 H 0.271003 1.746381 0.707543 0.686 Uiso 1 1 calc R U . . .

loop_
_atom_site_aniso_label
_atom_site_aniso_U_11
_atom_site_aniso_U_22
_atom_site_aniso_U_33
_atom_site_aniso_U_23
_atom_site_aniso_U_13
_atom_site_aniso_U_12
Co2 0.0987(6) 0.1135(7) 0.0676(5) -0.0084(5) 0.0173(4) -0.0079(5)
Co1 0.1201(7) 0.1032(6) 0.0645(5) -0.0011(4) 0.0175(5) -0.0072(5)
Co3 0.1181(7) 0.1033(7) 0.0767(5) 0.0067(5) 0.0237(5) -0.0018(5)
Co4 0.1210(8) 0.1088(7) 0.0744(5) -0.0050(5) 0.0105(5) -0.0140(6)
C1_1 0.114(5) 0.112(5) 0.089(4) -0.011(4) 0.010(4) -0.013(4)
C2_1 0.116(5) 0.159(7) 0.135(6) -0.004(6) 0.017(5) -0.021(5)
F1_1 0.122(11) 0.26(2) 0.210(16) 0.080(17) -0.023(12) -0.056(14)
F2_1 0.162(16) 0.164(8) 0.20(2) 0.028(10) -0.008(14) -0.060(9)
F3_1 0.132(18) 0.34(3) 0.179(13) -0.044(17) 0.041(13) 0.032(18)
F1A_1 0.175(16) 0.242(12) 0.209(15) -0.088(12) 0.045(12) -0.090(11)
F2A_1 0.100(8) 0.254(15) 0.140(6) 0.014(7) 0.037(5) -0.003(8)
F3A_1 0.119(8) 0.248(13) 0.210(15) -0.001(11) 0.016(8) 0.022(8)
C3_1 0.112(5) 0.123(6) 0.120(6) 0.011(4) -0.009(4) -0.004(4)
C4_1 0.137(5) 0.099(5) 0.086(4) 0.002(3) 0.000(4) -0.014(4)
C5_1 0.172(8) 0.115(6) 0.132(6) 0.021(5) 0.000(5) -0.013(5)
F4_1 0.29(2) 0.124(9) 0.231(16) 0.024(8) 0.019(17) 0.037(13)
F5_1 0.225(17) 0.205(14) 0.114(7) 0.046(7) -0.018(9) -0.018(12)
F6_1 0.197(9) 0.21(2) 0.25(2) 0.138(15) 0.013(10) -0.040(10)
F4A_1 0.185(12) 0.18(2) 0.22(3) 0.100(19) 0.006(13) 0.020(12)
F5A_1 0.33(3) 0.130(16) 0.139(15) 0.049(10) 0.065(19) 0.04(2)
F6A_1 0.27(3) 0.107(11) 0.188(18) 0.015(10) 0.006(19) -0.055(15)
O1_1 0.117(3) 0.121(4) 0.092(3) 0.013(3) 0.020(3) -0.006(3)
O2_1 0.132(4) 0.122(4) 0.084(3) 0.016(3) 0.014(3) -0.012(3)
C1_2 0.134(5) 0.087(4) 0.080(4) -0.002(3) 0.007(4) 0.007(4)
C2_2 0.176(7) 0.090(5) 0.122(5) -0.018(4) 0.017(5) 0.012(5)
F1_2 0.234(11) 0.121(9) 0.230(13) -0.009(8) 0.050(11) 0.067(8)
F2_2 0.227(11) 0.175(14) 0.246(19) -0.125(12) 0.080(11) -0.050(10)
F3_2 0.33(2) 0.141(9) 0.116(8) -0.036(6) 0.075(11) 0.002(13)
F1A_2 0.200(13) 0.18(2) 0.20(2) -0.088(17) 0.051(13) 0.010(13)
F2A_2 0.27(3) 0.089(7) 0.20(2) -0.004(10) 0.024(19) 0.008(12)
F3A_2 0.28(2) 0.150(19) 0.114(11) -0.060(10) -0.028(13) 0.089(18)
C3_2 0.129(5) 0.108(5) 0.093(5) -0.014(4) 0.004(4) -0.018(4)
C4_2 0.111(4) 0.109(5) 0.067(4) 0.006(3) 0.002(3) -0.006(4)
C5_2 0.119(5) 0.157(7) 0.097(5) -0.007(4) 0.013(4) -0.014(5)
F4_2 0.18(2) 0.202(14) 0.17(2) 0.048(15) 0.074(19) -0.014(15)
F5_2 0.102(9) 0.27(3) 0.112(11) 0.008(13) 0.011(7) -0.035(17)
F6_2 0.132(15) 0.208(17) 0.16(2) -0.043(16) 0.056(15) 0.004(15)
F4A_2 0.121(6) 0.257(14) 0.093(4) -0.013(6) 0.027(4) -0.029(8)
F5A_2 0.186(11) 0.271(12) 0.184(13) -0.084(10) 0.065(11) -0.113(10)
F6A_2 0.147(10) 0.295(14) 0.192(12) 0.060(12) -0.003(9) 0.061(10)
O1_2 0.130(4) 0.107(3) 0.081(3) -0.011(2) 0.023(3) 0.001(3)
O2_2 0.112(3) 0.116(3) 0.076(3) -0.012(2) 0.016(2) -0.007(3)
C1_3 0.146(6) 0.101(4) 0.087(4) -0.002(3) 0.032(4) -0.006(4)
C2_3 0.240(10) 0.107(5) 0.115(6) 0.017(5) 0.025(6) 0.011(6)
F1_3 0.228(9) 0.193(11) 0.148(10) 0.039(8) -0.014(7) 0.048(8)
F2_3 0.260(10) 0.169(9) 0.099(6) 0.027(5) 0.039(6) -0.045(8)
F3_3 0.48(3) 0.104(6) 0.196(12) 0.017(7) 0.024(17) 0.033(10)
F1A_3 0.232(16) 0.129(13) 0.144(14) 0.065(11) 0.070(13) 0.008(11)
F2A_3 0.210(15) 0.155(19) 0.194(19) 0.055(15) 0.032(15) 0.032(12)
F3A_3 0.44(4) 0.160(18) 0.097(9) 0.019(9) 0.00(2) 0.04(2)
C3_3 0.255(10) 0.100(5) 0.103(4) -0.016(4) 0.038(6) -0.033(6)
C4_3 0.180(7) 0.122(5) 0.090(4) -0.025(4) 0.042(5) -0.054(5)
C5_3 0.268(11) 0.152(8) 0.120(6) -0.047(6) 0.035(7) -0.067(7)
F4_3 0.43(3) 0.212(14) 0.085(6) -0.050(6) 0.046(13) -0.077(16)
F5_3 0.238(10) 0.203(14) 0.171(14) -0.055(10) -0.012(9) -0.074(9)
F6_3 0.268(11) 0.194(10) 0.153(9) -0.102(8) 0.053(8) -0.039(8)
F4A_3 0.33(2) 0.179(19) 0.107(15) -0.037(12) 0.079(16) -0.013(18)
F5A_3 0.267(16) 0.217(17) 0.115(14) -0.037(12) -0.006(11) -0.111(13)
F6A_3 0.38(3) 0.171(14) 0.138(17) -0.056(12) 0.03(2) -0.125(17)
O1_3 0.128(4) 0.099(3) 0.071(2) -0.004(2) 0.021(2) 0.006(3)
O2_3 0.151(4) 0.124(4) 0.067(2) -0.014(3) 0.026(3) -0.034(3)
C1_4 0.111(5) 0.094(4) 0.083(4) -0.002(3) 0.000(3) -0.003(4)
C2_4 0.126(6) 0.113(6) 0.129(5) -0.014(5) 0.021(5) -0.003(4)
C3_4 0.117(5) 0.096(5) 0.111(5) -0.018(4) 0.000(4) -0.009(4)
C4_4 0.138(6) 0.095(5) 0.086(4) -0.009(4) 0.007(4) 0.001(4)
C5_4 0.186(8) 0.123(7) 0.153(7) -0.050(6) 0.032(7) -0.006(5)
F1_4 0.133(4) 0.167(5) 0.227(6) 0.024(4) 0.035(4) 0.030(3)
F2_4 0.166(5) 0.203(5) 0.138(4) -0.014(4) 0.052(3) -0.014(4)
F3_4 0.154(4) 0.171(5) 0.238(6) -0.054(4) 0.068(4) -0.054(4)
F4_4 0.503(14) 0.179(6) 0.124(4) -0.068(4) 0.033(6) 0.014(7)
F5_4 0.221(6) 0.169(6) 0.307(8) -0.105(6) 0.043(6) 0.035(5)
F6_4 0.265(7) 0.195(6) 0.336(9) -0.170(6) 0.122(7) -0.090(6)
O1_4 0.124(4) 0.110(3) 0.095(3) -0.019(3) 0.017(3) -0.017(3)
O2_4 0.137(4) 0.114(4) 0.095(3) -0.021(3) 0.022(3) -0.011(3)
C1_5 0.139(6) 0.117(6) 0.105(5) 0.000(4) -0.005(5) -0.008(5)
C2_5 0.222(11) 0.125(7) 0.174(9) 0.040(6) -0.014(7) -0.020(7)
C3_5 0.129(6) 0.162(8) 0.141(7) 0.020(5) -0.005(5) 0.006(6)
C4_5 0.117(6) 0.167(8) 0.128(7) -0.001(5) 0.014(5) -0.010(5)
C5_5 0.129(7) 0.315(15) 0.233(12) 0.040(11) 0.026(10) -0.041(8)
F1_5 0.276(9) 0.265(9) 0.356(11) 0.201(9) 0.057(8) -0.006(7)
F2_5 0.413(12) 0.230(7) 0.175(6) 0.083(5) -0.087(7) -0.077(8)
F3_5 0.494(15) 0.145(5) 0.255(8) 0.052(6) 0.088(9) 0.051(7)
F4_5 0.231(10) 0.408(14) 0.426(14) -0.070(13) 0.062(10) -0.181(9)
F5_5 0.146(6) 0.564(18) 0.268(9) 0.109(10) 0.047(6) -0.089(8)
F6_5 0.127(6) 0.480(15) 0.448(15) 0.156(13) 0.053(8) 0.014(8)
O1_5 0.133(4) 0.125(4) 0.107(4) 0.016(3) 0.004(3) -0.011(3)
O2_5 0.124(4) 0.151(5) 0.110(4) 0.007(3) 0.014(3) -0.010(3)
C1_6 0.205(9) 0.130(6) 0.101(5) -0.029(4) 0.035(5) -0.061(6)
C2_6 0.372(14) 0.172(8) 0.162(8) -0.073(8) 0.057(9) -0.144(10)
C3_6 0.265(11) 0.108(6) 0.123(5) -0.012(4) 0.040(7) -0.032(7)
C4_6 0.186(8) 0.114(5) 0.105(5) 0.012(4) 0.021(5) 0.003(6)
C5_6 0.382(17) 0.141(7) 0.164(9) 0.064(8) 0.018(9) -0.027(11)
F1_6 1.02(3) 0.153(6) 0.170(7) -0.060(6) 0.016(13) -0.118(11)
F2_6 0.371(10) 0.210(6) 0.136(4) -0.070(5) 0.057(6) -0.039(7)
F3_6 0.330(11) 0.631(19) 0.235(9) -0.230(12) 0.030(8) -0.249(12)
F4_6 0.93(3) 0.171(6) 0.167(7) 0.064(6) 0.065(11) 0.115(11)
F5_6 0.515(17) 0.346(12) 0.187(7) 0.116(8) -0.094(9) 0.002(13)
F6_6 0.509(17) 0.391(14) 0.247(10) 0.197(10) 0.143(10) 0.022(13)
O1_6 0.156(4) 0.128(4) 0.077(3) -0.020(3) 0.020(3) -0.048(4)
O2_6 0.144(4) 0.119(3) 0.079(3) 0.003(3) 0.010(3) -0.002(3)
C1_7 0.106(4) 0.106(5) 0.093(4) -0.003(4) 0.020(3) -0.007(4)
C2_7 0.099(5) 0.159(7) 0.132(6) -0.036(6) 0.004(5) -0.003(5)
C3_7 0.128(5) 0.121(6) 0.121(6) -0.027(4) 0.016(4) 0.008(5)
C4_7 0.130(5) 0.106(5) 0.095(5) -0.016(4) 0.026(4) -0.008(4)
C5_7 0.182(9) 0.155(8) 0.149(8) -0.070(6) 0.019(6) 0.013(7)
F1_7 0.127(4) 0.260(7) 0.117(3) -0.015(4) -0.009(3) 0.007(4)
F2_7 0.136(4) 0.233(6) 0.203(6) -0.005(5) 0.006(4) -0.056(4)
F3_7 0.130(4) 0.247(7) 0.233(6) -0.071(5) -0.020(4) 0.058(4)
F4_7 0.454(13) 0.241(8) 0.175(6) -0.104(5) 0.142(8) -0.044(8)
F5_7 0.206(6) 0.274(8) 0.324(9) -0.217(8) -0.034(6) 0.017(6)
F6_7 0.299(9) 0.148(5) 0.234(7) -0.082(5) 0.009(6) 0.033(5)
O1_7 0.099(3) 0.121(4) 0.088(3) -0.020(3) 0.010(2) -0.003(3)
O2_7 0.111(3) 0.120(4) 0.090(3) -0.026(3) 0.018(3) -0.016(3)
C1_8 0.127(5) 0.110(5) 0.098(4) -0.004(4) 0.039(4) -0.006(4)
C2_8 0.171(8) 0.127(6) 0.145(6) 0.020(5) 0.038(6) -0.013(5)
F1_8 0.27(2) 0.152(11) 0.202(16) 0.012(10) 0.007(17) 0.053(15)
F2_8 0.26(2) 0.146(15) 0.133(9) 0.052(8) 0.015(12) -0.003(15)
F3_8 0.204(11) 0.26(3) 0.23(2) 0.090(19) 0.070(12) -0.049(13)
F1A_8 0.211(11) 0.21(2) 0.30(3) 0.110(17) 0.030(13) 0.035(11)
F2A_8 0.32(3) 0.183(13) 0.120(9) 0.031(8) 0.074(12) -0.029(15)
F3A_8 0.264(17) 0.129(11) 0.209(16) 0.034(9) 0.009(14) -0.059(12)
C3_8 0.115(5) 0.149(7) 0.116(5) -0.003(5) 0.031(4) -0.026(5)
C4_8 0.092(4) 0.167(7) 0.093(4) -0.007(4) 0.019(4) -0.006(4)
C5_8 0.095(5) 0.250(11) 0.131(6) 0.016(6) 0.001(5) -0.023(6)
F4_8 0.156(15) 0.304(13) 0.23(2) 0.096(12) -0.047(13) -0.008(10)
F5_8 0.088(6) 0.41(2) 0.179(12) 0.049(16) 0.015(6) -0.050(13)
F6_8 0.159(11) 0.361(17) 0.133(9) -0.045(11) 0.000(7) -0.060(12)
F4A_8 0.125(17) 0.33(3) 0.179(19) 0.03(2) 0.014(13) 0.045(18)
F5A_8 0.14(2) 0.290(16) 0.22(3) 0.009(17) -0.041(17) -0.073(15)
F6A_8 0.108(14) 0.34(3) 0.106(10) 0.020(15) -0.016(8) -0.045(19)
O1_8 0.122(4) 0.124(4) 0.083(3) 0.007(3) 0.020(3) -0.006(3)
O2_8 0.102(3) 0.148(4) 0.090(3) 0.004(3) 0.012(3) -0.003(3)
C1_9 0.114(5) 0.120(5) 0.085(4) -0.013(4) 0.027(4) -0.009(4)
C2_9 0.200(8) 0.145(7) 0.121(6) -0.048(5) 0.071(7) -0.035(6)
C3_9 0.143(6) 0.126(6) 0.108(5) -0.019(4) 0.051(5) -0.026(5)
C4_9 0.126(6) 0.127(5) 0.086(4) -0.007(4) 0.038(4) -0.019(5)
C5_9 0.265(12) 0.170(9) 0.140(7) -0.021(6) 0.115(7) -0.071(7)
F1_9 0.349(9) 0.190(5) 0.098(3) -0.048(3) 0.081(4) -0.065(5)
F2_9 0.264(7) 0.153(4) 0.155(4) -0.062(4) 0.084(4) -0.059(4)
F3_9 0.225(6) 0.250(8) 0.253(7) -0.115(6) 0.111(6) 0.015(5)
F4_9 0.346(10) 0.240(8) 0.294(9) -0.032(6) 0.243(8) -0.070(7)
F5_9 0.464(13) 0.224(7) 0.216(7) -0.057(6) 0.201(8) -0.183(8)
F6_9 0.347(10) 0.348(11) 0.160(5) 0.096(7) 0.100(6) -0.050(8)
O1_9 0.109(3) 0.113(3) 0.075(2) -0.006(2) 0.026(2) -0.003(3)
O2_9 0.127(4) 0.122(3) 0.070(2) -0.011(2) 0.028(2) -0.023(3)
C1_10 0.126(5) 0.097(5) 0.110(5) 0.034(4) 0.034(4) 0.017(4)
C2_10 0.162(7) 0.116(6) 0.148(7) 0.061(5) 0.037(5) 0.025(5)
F1_10 0.186(8) 0.238(18) 0.287(18) 0.180(12) 0.035(8) 0.052(8)
F2_10 0.298(17) 0.111(6) 0.219(10) 0.067(6) 0.033(12) -0.010(8)
F3_10 0.269(14) 0.218(11) 0.129(8) 0.061(7) 0.079(9) 0.024(11)
F1A_10 0.25(3) 0.120(13) 0.18(2) 0.052(12) 0.04(2) 0.06(2)
F2A_10 0.183(13) 0.20(3) 0.19(3) 0.13(2) 0.060(15) 0.030(15)
F3A_10 0.24(2) 0.120(18) 0.133(12) 0.073(11) 0.019(15) 0.012(18)
C3_10 0.128(6) 0.127(6) 0.153(7) 0.063(5) 0.027(5) -0.007(5)
C4_10 0.114(5) 0.115(6) 0.120(5) 0.035(4) 0.011(4) 0.001(4)
C5_10 0.127(7) 0.217(10) 0.201(8) 0.108(9) -0.008(7) -0.015(7)
F4_10 0.134(5) 0.333(9) 0.374(10) 0.217(9) -0.039(6) -0.054(5)
F5_10 0.188(7) 0.364(11) 0.204(6) 0.083(7) -0.050(5) -0.050(7)
F6_10 0.179(6) 0.265(8) 0.321(9) 0.104(7) -0.017(6) 0.065(6)
O1_10 0.122(4) 0.110(3) 0.096(3) 0.026(3) 0.021(3) 0.011(3)
O2_10 0.117(4) 0.113(4) 0.102(3) 0.036(3) 0.011(3) -0.010(3)
C1_11 0.145(6) 0.114(5) 0.107(5) 0.003(4) 0.022(5) 0.020(5)
C2_11 0.224(10) 0.183(8) 0.153(7) 0.008(7) 0.063(6) 0.078(6)
F1_11 0.29(3) 0.36(4) 0.16(2) 0.03(3) 0.10(2) 0.18(3)
F2_11 0.346 0.248 0.276 -0.145 0.038 0.055
F3_11 0.24(2) 0.16(3) 0.16(2) 0.01(2) 0.086(15) 0.112(18)
F1A_11 0.235(8) 0.273(10) 0.292(12) -0.028(9) 0.149(8) 0.030(7)
F2A_11 0.256 0.195 0.148 -0.028 0.075 0.066
F3A_11 0.429(14) 0.178(7) 0.246(11) 0.019(8) 0.158(10) 0.140(9)
C3_11 0.180(8) 0.103(6) 0.128(6) 0.021(4) 0.024(6) 0.012(5)
C4_11 0.164(8) 0.106(5) 0.100(5) 0.014(4) 0.020(5) -0.025(5)
C5_11 0.299(12) 0.133(8) 0.159(7) 0.051(7) 0.052(9) -0.052(8)
F4_11 0.575(15) 0.191(6) 0.112(4) 0.058(4) 0.082(7) 0.020(8)
F5_11 0.299(10) 0.488(17) 0.395(13) 0.312(13) 0.070(9) -0.090(9)
F6_11 0.512(14) 0.148(5) 0.166(6) 0.060(5) 0.071(7) 0.010(7)
O1_11 0.133(4) 0.116(3) 0.085(3) 0.008(3) 0.024(3) 0.021(3)
O2_11 0.153(4) 0.116(4) 0.084(3) 0.008(3) 0.029(3) -0.024(3)
C1_12 0.150(7) 0.108(5) 0.111(5) -0.005(4) 0.043(5) 0.001(5)
C2_12 0.202(9) 0.118(6) 0.164(7) -0.022(5) 0.042(7) 0.010(6)
F1_12 0.237(11) 0.182(18) 0.29(2) -0.109(15) 0.005(11) -0.027(10)
F2_12 0.37(2) 0.178(15) 0.169(13) -0.044(9) 0.115(16) 0.010(17)
F3_12 0.256(15) 0.111(7) 0.213(13) -0.019(7) 0.072(12) 0.018(9)
F1A_12 0.239(14) 0.22(2) 0.19(2) -0.076(16) 0.049(12) 0.062(13)
F2A_12 0.33(3) 0.124(13) 0.28(2) -0.009(13) 0.05(2) -0.063(18)
F3A_12 0.30(2) 0.150(15) 0.145(9) -0.057(8) 0.018(12) 0.057(17)
C3_12 0.143(6) 0.130(6) 0.137(7) -0.003(5) 0.045(5) 0.019(5)
C4_12 0.105(5) 0.131(6) 0.109(5) 0.013(4) 0.035(4) 0.004(4)
C5_12 0.106(6) 0.223(10) 0.152(7) 0.009(8) 0.017(6) 0.000(6)
F4_12 0.143(5) 0.534(15) 0.165(6) -0.084(8) -0.018(4) 0.032(7)
F5_12 0.183(7) 0.297(9) 0.349(11) -0.016(8) -0.079(7) 0.068(6)
F6_12 0.143(5) 0.440(13) 0.315(10) 0.147(10) -0.026(6) -0.106(7)
O1_12 0.155(5) 0.111(4) 0.097(3) -0.010(3) 0.033(3) -0.001(3)
O2_12 0.120(4) 0.133(4) 0.099(3) -0.004(3) 0.031(3) -0.002(3)
N1_13 0.198(5) 0.169(5) 0.086(3) -0.011(3) 0.027(4) -0.002(4)
N2_13 0.207(5) 0.160(4) 0.093(3) -0.018(3) 0.038(3) -0.004(4)
C1_13 0.207(6) 0.161(5) 0.083(4) -0.013(4) 0.038(4) -0.005(4)
C2_13 0.211(6) 0.171(5) 0.088(4) -0.020(4) 0.019(4) -0.005(5)
C3_13 0.214(6) 0.172(5) 0.092(4) -0.016(4) 0.037(4) 0.003(5)
C4_13 0.200(8) 0.212(8) 0.126(6) 0.006(6) 0.015(6) -0.017(7)
C5_13 0.220(6) 0.184(6) 0.123(5) -0.010(4) 0.048(5) -0.011(5)
C6_13 0.237(7) 0.215(7) 0.154(6) -0.020(5) 0.035(6) -0.010(6)
C7_13 0.263(9) 0.291(9) 0.280(9) -0.059(8) 0.030(9) -0.027(8)
C8_13 0.308(11) 0.367(11) 0.402(11) -0.046(10) 0.004(10) -0.028(10)
C9_13 0.346(11) 0.435(13) 0.500(13) -0.050(12) 0.005(12) -0.066(11)
C10_13 0.383(13) 0.481(14) 0.567(14) -0.039(12) 0.011(13) -0.090(12)
C11_13 0.404(14) 0.517(14) 0.630(14) -0.049(13) 0.000(13) -0.090(13)
C12_13 0.419(14) 0.540(14) 0.669(14) -0.057(13) -0.017(13) -0.077(14)
C13_13 0.437(14) 0.555(14) 0.691(13) -0.053(12) -0.010(13) -0.075(14)
C14_13 0.491 0.566 0.707 -0.026 0.005 -0.058
N1_14 0.211(6) 0.181(5) 0.076(3) 0.009(3) 0.047(4) 0.026(4)
N2_14 0.219(5) 0.218(5) 0.109(4) 0.019(4) 0.054(4) 0.046(4)
C1_14 0.215(6) 0.198(5) 0.078(4) 0.019(4) 0.052(4) 0.029(5)
C2_14 0.226(6) 0.203(5) 0.086(4) 0.025(4) 0.043(4) 0.033(5)
C3_14 0.225(6) 0.215(5) 0.097(4) 0.019(4) 0.065(4) 0.027(5)
C4_14 0.210(8) 0.210(8) 0.119(6) 0.006(6) 0.025(6) 0.026(7)
C5_14 0.243(6) 0.252(6) 0.145(5) 0.016(5) 0.052(5) 0.041(5)
C6_14 0.251(7) 0.286(7) 0.183(6) 0.014(6) 0.038(6) 0.054(6)
C7_14 0.263(9) 0.352(10) 0.266(9) 0.014(9) 0.040(8) 0.088(8)
C8_14 0.299(11) 0.403(11) 0.305(10) 0.025(10) 0.034(10) 0.110(9)
C9_14 0.333(12) 0.445(12) 0.347(12) 0.018(12) 0.033(11) 0.113(10)
C10_14 0.365(13) 0.475(13) 0.363(13) 0.016(13) 0.042(12) 0.108(11)
C11_14 0.379(14) 0.490(14) 0.384(15) 0.014(14) 0.039(12) 0.104(11)
C12_14 0.400(15) 0.496(15) 0.388(16) 0.002(15) 0.038(13) 0.093(12)
C13_14 0.410(16) 0.501(17) 0.393(18) 0.004(17) 0.035(15) 0.092(14)
C14_14 0.440(18) 0.521(19) 0.402(19) 0.007(19) 0.023(18) 0.074(16)
N1_15 0.187(5) 0.136(4) 0.076(3) 0.000(3) 0.037(3) 0.005(4)
N2_15 0.194(4) 0.133(4) 0.077(3) -0.002(3) 0.028(3) -0.006(4)
C1_15 0.192(5) 0.134(4) 0.067(3) 0.003(3) 0.032(3) -0.003(4)
C2_15 0.199(5) 0.150(4) 0.080(3) 0.005(4) 0.040(4) -0.004(5)
C3_15 0.203(5) 0.148(4) 0.075(3) 0.005(3) 0.028(4) 0.004(4)
C4_15 0.183(7) 0.188(7) 0.113(5) -0.010(6) 0.033(5) -0.006(6)
C5_15 0.212(5) 0.151(5) 0.104(4) -0.010(4) 0.015(4) -0.007(5)
C6_15 0.217(6) 0.163(6) 0.118(5) -0.003(4) 0.026(5) -0.008(5)
C7_15 0.241(7) 0.228(8) 0.193(7) -0.002(6) 0.015(7) -0.024(7)
C8_15 0.263(9) 0.259(9) 0.224(8) -0.016(8) 0.019(8) -0.013(8)
C9_15 0.287(8) 0.299(9) 0.264(8) -0.017(8) 0.003(8) -0.010(8)
C10_15 0.352(10) 0.380(10) 0.347(10) -0.026(9) 0.020(9) -0.003(9)
C11_15 0.410(10) 0.422(10) 0.413(10) -0.006(9) 0.019(10) -0.016(10)
C12_15 0.482(9) 0.440(8) 0.452(8) -0.021(8) 0.009(8) 0.015(8)
C13_15 0.510 0.450 0.455 -0.034 0.007 0.044
C14_15 0.595 0.503 0.506 -0.041 0.003 0.120
N1_16 0.264(8) 0.232(7) 0.229(7) 0.034(7) 0.115(7) -0.044(7)
N2_16 0.276(8) 0.255(6) 0.238(7) 0.024(6) 0.094(7) -0.043(6)
C1_16 0.278(8) 0.243(7) 0.217(7) 0.021(6) 0.111(7) -0.039(7)
C2_16 0.281(8) 0.243(7) 0.219(7) 0.027(7) 0.105(7) -0.052(7)
C3_16 0.279(8) 0.247(7) 0.220(7) 0.022(7) 0.108(7) -0.036(7)
C4_16 0.280(10) 0.270(11) 0.283(11) 0.040(10) 0.083(10) -0.030(10)
C5_16 0.298(8) 0.277(7) 0.263(7) 0.018(7) 0.088(7) -0.031(7)
C6_16 0.312(9) 0.302(8) 0.309(8) 0.017(8) 0.072(8) -0.022(8)
C7_16 0.326(10) 0.346(10) 0.357(10) 0.059(9) 0.066(9) -0.016(9)
C8_16 0.338(11) 0.376(12) 0.388(12) 0.058(10) 0.057(10) -0.005(10)
C9_16 0.338(11) 0.375(12) 0.399(11) 0.061(10) 0.057(9) 0.000(9)
C10_16 0.341(12) 0.393(13) 0.418(12) 0.060(11) 0.053(10) 0.017(11)
C11_16 0.345(11) 0.398(13) 0.425(12) 0.068(11) 0.053(10) 0.013(11)
C12_16 0.358(13) 0.413(14) 0.446(13) 0.068(13) 0.050(11) 0.018(12)
C13_16 0.361(13) 0.414(15) 0.448(13) 0.072(13) 0.047(11) 0.020(12)
C14_16 0.411(17) 0.446(18) 0.497(18) 0.088(17) 0.038(15) 0.041(16)

loop_
_atom_type_symbol
_atom_type_description
_atom_type_scat_dispersion_real
_atom_type_scat_dispersion_imag
_atom_type_scat_source
C C 0.0033 0.0016 'International Tables Vol C Tables 4.2.6.8 and 6.1.1.4'
H H 0.0000 0.0000 'International Tables Vol C Tables 4.2.6.8 and 6.1.1.4'
Co Co 0.3494 0.9721 'International Tables Vol C Tables 4.2.6.8 and 6.1.1.4'
F F 0.0171 0.0103 'International Tables Vol C Tables 4.2.6.8 and 6.1.1.4'
N N 0.0061 0.0033 'International Tables Vol C Tables 4.2.6.8 and 6.1.1.4'
O O 0.0106 0.0060 'International Tables Vol C Tables 4.2.6.8 and 6.1.1.4'

loop_
_geom_angle_atom_site_label_1
_geom_angle_atom_site_label_2
_geom_angle_atom_site_label_3
_geom_angle
_geom_angle_site_symmetry_1
_geom_angle_site_symmetry_3
_geom_angle_publ_flag
O1_7 Co2 O2_7 88.20(19) . . ?
O1_7 Co2 O2_9 90.89(19) . . ?
O2_7 Co2 O2_9 91.00(19) . . ?
O1_7 Co2 O1_9 89.46(18) . . ?
O2_7 Co2 O1_9 176.67(19) . . ?
O2_9 Co2 O1_9 86.68(18) . . ?
O1_7 Co2 O1_8 88.8(2) . . ?
O2_7 Co2 O1_8 91.27(19) . . ?
O2_9 Co2 O1_8 177.69(19) . . ?
O1_9 Co2 O1_8 91.04(18) . . ?
O1_7 Co2 O2_8 173.0(2) . . ?
O2_7 Co2 O2_8 86.2(2) . . ?
O2_9 Co2 O2_8 93.4(2) . . ?
O1_9 Co2 O2_8 96.27(19) . . ?
O1_8 Co2 O2_8 87.2(2) . . ?
O1_1 Co1 O2_1 88.2(2) . . ?
O1_1 Co1 O1_3 90.30(19) . . ?
O2_1 Co1 O1_3 178.4(2) . . ?
O1_1 Co1 O2_2 177.0(2) . . ?
O2_1 Co1 O2_2 89.0(2) . . ?
O1_3 Co1 O2_2 92.51(19) . . ?
O1_1 Co1 O1_2 91.7(2) . . ?
O2_1 Co1 O1_2 90.35(19) . . ?
O1_3 Co1 O1_2 89.91(18) . . ?
O2_2 Co1 O1_2 87.38(19) . . ?
O1_1 Co1 O2_3 89.8(2) . . ?
O2_1 Co1 O2_3 92.6(2) . . ?
O1_3 Co1 O2_3 87.18(19) . . ?
O2_2 Co1 O2_3 91.25(19) . . ?
O1_2 Co1 O2_3 176.7(2) . . ?
O2_10 Co3 O1_11 88.1(2) . . ?
O2_10 Co3 O1_10 88.52(19) . . ?
O1_11 Co3 O1_10 90.50(19) . . ?
O2_10 Co3 O1_12 89.7(2) . . ?
O1_11 Co3 O1_12 177.6(2) . . ?
O1_10 Co3 O1_12 90.5(2) . . ?
O2_10 Co3 O2_12 175.6(2) . . ?
O1_11 Co3 O2_12 95.2(2) . . ?
O1_10 Co3 O2_12 88.6(2) . . ?
O1_12 Co3 O2_12 87.0(2) . . ?
O2_10 Co3 O2_11 88.9(2) . . ?
O1_11 Co3 O2_11 87.4(2) . . ?
O1_10 Co3 O2_11 176.7(2) . . ?
O1_12 Co3 O2_11 91.5(2) . . ?
O2_12 Co3 O2_11 94.1(2) . . ?
O1_4 Co4 O1_5 87.9(2) . . ?
O1_4 Co4 O2_4 88.1(2) . . ?
O1_5 Co4 O2_4 89.7(2) . . ?
O1_4 Co4 O2_6 96.4(2) . . ?
O1_5 Co4 O2_6 175.6(2) . . ?
O2_4 Co4 O2_6 90.8(2) . . ?
O1_4 Co4 O2_5 175.6(2) . . ?
O1_5 Co4 O2_5 87.9(2) . . ?
O2_4 Co4 O2_5 93.3(2) . . ?
O2_6 Co4 O2_5 87.8(2) . . ?
O1_4 Co4 O1_6 91.2(2) . . ?
O1_5 Co4 O1_6 91.8(2) . . ?
O2_4 Co4 O1_6 178.3(2) . . ?
O2_6 Co4 O1_6 87.7(2) . . ?
O2_5 Co4 O1_6 87.5(2) . . ?
O1_1 C1_1 C3_1 126.8(7) . . ?
O1_1 C1_1 C2_1 116.1(7) . . ?
C3_1 C1_1 C2_1 117.1(8) . . ?
F3_1 C2_1 F1_1 107.2(12) . . ?
F3_1 C2_1 F2_1 105.3(13) . . ?
F1_1 C2_1 F2_1 100.9(9) . . ?
F1A_1 C2_1 F2A_1 105.6(13) . . ?
F1A_1 C2_1 F3A_1 106.4(12) . . ?
F2A_1 C2_1 F3A_1 103.7(11) . . ?
F3_1 C2_1 C1_1 118.5(16) . . ?
F1A_1 C2_1 C1_1 114.4(12) . . ?
F1_1 C2_1 C1_1 114.1(15) . . ?
F2_1 C2_1 C1_1 109.0(16) . . ?
F2A_1 C2_1 C1_1 110.8(9) . . ?
F3A_1 C2_1 C1_1 115.1(11) . . ?
C4_1 C3_1 C1_1 122.2(7) . . ?
C4_1 C3_1 H3_1 118.9 . . ?
C1_1 C3_1 H3_1 118.9 . . ?
O2_1 C4_1 C3_1 128.8(7) . . ?
O2_1 C4_1 C5_1 115.0(8) . . ?
C3_1 C4_1 C5_1 116.3(8) . . ?
F5A_1 C5_1 F6A_1 107.9(16) . . ?
F6_1 C5_1 F4_1 105.1(13) . . ?
F6_1 C5_1 F5_1 103.2(10) . . ?
F4_1 C5_1 F5_1 104.8(10) . . ?
F5A_1 C5_1 F4A_1 105.5(16) . . ?
F6A_1 C5_1 F4A_1 104.1(16) . . ?
F5A_1 C5_1 C4_1 113.6(12) . . ?
F6_1 C5_1 C4_1 114.8(10) . . ?
F6A_1 C5_1 C4_1 110.1(14) . . ?
F4_1 C5_1 C4_1 114.3(11) . . ?
F5_1 C5_1 C4_1 113.5(10) . . ?
F4A_1 C5_1 C4_1 115.0(13) . . ?
C1_1 O1_1 Co1 127.8(5) . . ?
C4_1 O2_1 Co1 126.2(5) . . ?
O1_2 C1_2 C3_2 127.0(6) . . ?
O1_2 C1_2 C2_2 115.1(7) . . ?
C3_2 C1_2 C2_2 117.9(7) . . ?
F1_2 C2_2 F3_2 104.7(9) . . ?
F1_2 C2_2 F2_2 102.4(8) . . ?
F3_2 C2_2 F2_2 105.2(9) . . ?
F1A_2 C2_2 F2A_2 109.1(17) . . ?
F1A_2 C2_2 F3A_2 105.3(15) . . ?
F2A_2 C2_2 F3A_2 106.4(16) . . ?
F1_2 C2_2 C1_2 111.5(9) . . ?
F3_2 C2_2 C1_2 114.1(9) . . ?
F2_2 C2_2 C1_2 117.5(9) . . ?
F1A_2 C2_2 C1_2 116.0(13) . . ?
F2A_2 C2_2 C1_2 109.9(15) . . ?
F3A_2 C2_2 C1_2 109.7(12) . . ?
C1_2 C3_2 C4_2 123.9(7) . . ?
C1_2 C3_2 H3_2 118.1 . . ?
C4_2 C3_2 H3_2 118.1 . . ?
O2_2 C4_2 C3_2 127.0(7) . . ?
O2_2 C4_2 C5_2 116.1(6) . . ?
C3_2 C4_2 C5_2 116.9(7) . . ?
F5_2 C5_2 F6_2 104.2(12) . . ?
F5_2 C5_2 F4_2 102.7(12) . . ?
F6_2 C5_2 F4_2 110.5(16) . . ?
F4A_2 C5_2 F5A_2 105.0(9) . . ?
F4A_2 C5_2 F6A_2 107.2(10) . . ?
F5A_2 C5_2 F6A_2 100.8(11) . . ?
F5_2 C5_2 C4_2 113.3(13) . . ?
F6_2 C5_2 C4_2 112.0(13) . . ?
F4_2 C5_2 C4_2 113.3(15) . . ?
F4A_2 C5_2 C4_2 114.2(8) . . ?
F5A_2 C5_2 C4_2 117.7(9) . . ?
F6A_2 C5_2 C4_2 110.6(10) . . ?
C1_2 O1_2 Co1 126.1(5) . . ?
C4_2 O2_2 Co1 127.1(5) . . ?
O1_3 C1_3 C3_3 127.8(7) . . ?
O1_3 C1_3 C2_3 115.7(6) . . ?
C3_3 C1_3 C2_3 116.5(7) . . ?
F3_3 C2_3 F1_3 105.5(10) . . ?
F3A_3 C2_3 F1A_3 114(2) . . ?
F3_3 C2_3 F2_3 104.8(10) . . ?
F1_3 C2_3 F2_3 98.2(7) . . ?
F3A_3 C2_3 F2A_3 109(2) . . ?
F1A_3 C2_3 F2A_3 92.1(14) . . ?
F3A_3 C2_3 C1_3 119.0(17) . . ?
F3_3 C2_3 C1_3 123.3(11) . . ?
F1_3 C2_3 C1_3 111.8(10) . . ?
F1A_3 C2_3 C1_3 111.1(12) . . ?
F2_3 C2_3 C1_3 110.1(8) . . ?
F2A_3 C2_3 C1_3 107.5(13) . . ?
C1_3 C3_3 C4_3 124.0(8) . . ?
C1_3 C3_3 H3_3 118.0 . . ?
C4_3 C3_3 H3_3 118.0 . . ?
O2_3 C4_3 C3_3 127.2(7) . . ?
O2_3 C4_3 C5_3 116.7(8) . . ?
C3_3 C4_3 C5_3 115.9(8) . . ?
F4A_3 C5_3 F6A_3 129(2) . . ?
F4_3 C5_3 F5_3 102.8(12) . . ?
F4A_3 C5_3 F5A_3 92.4(15) . . ?
F6A_3 C5_3 F5A_3 99(2) . . ?
F4_3 C5_3 F6_3 109.6(14) . . ?
F5_3 C5_3 F6_3 100.1(10) . . ?
F4A_3 C5_3 C4_3 114.7(17) . . ?
F4_3 C5_3 C4_3 116.9(12) . . ?
F6A_3 C5_3 C4_3 111.1(19) . . ?
F5_3 C5_3 C4_3 111.3(14) . . ?
F5A_3 C5_3 C4_3 102.0(13) . . ?
F6_3 C5_3 C4_3 114.2(10) . . ?
C1_3 O1_3 Co1 126.9(4) . . ?
C4_3 O2_3 Co1 126.5(5) . . ?
O1_4 C1_4 C3_4 128.2(7) . . ?
O1_4 C1_4 C2_4 114.7(6) . . ?
C3_4 C1_4 C2_4 117.1(7) . . ?
F3_4 C2_4 F1_4 105.5(7) . . ?
F3_4 C2_4 F2_4 104.2(7) . . ?
F1_4 C2_4 F2_4 102.4(6) . . ?
F3_4 C2_4 C1_4 117.3(7) . . ?
F1_4 C2_4 C1_4 113.4(7) . . ?
F2_4 C2_4 C1_4 112.5(7) . . ?
C1_4 C3_4 C4_4 122.3(7) . . ?
C1_4 C3_4 H3_4 118.8 . . ?
C4_4 C3_4 H3_4 118.8 . . ?
O2_4 C4_4 C3_4 128.8(7) . . ?
O2_4 C4_4 C5_4 114.5(8) . . ?
C3_4 C4_4 C5_4 116.6(8) . . ?
F6_4 C5_4 F4_4 104.7(10) . . ?
F6_4 C5_4 F5_4 102.8(8) . . ?
F4_4 C5_4 F5_4 103.2(9) . . ?
F6_4 C5_4 C4_4 118.1(8) . . ?
F4_4 C5_4 C4_4 113.3(8) . . ?
F5_4 C5_4 C4_4 113.1(8) . . ?
C1_4 O1_4 Co4 125.8(5) . . ?
C4_4 O2_4 Co4 124.7(5) . . ?
O1_5 C1_5 C3_5 127.2(8) . . ?
O1_5 C1_5 C2_5 116.7(9) . . ?
C3_5 C1_5 C2_5 116.1(9) . . ?
F2_5 C2_5 F3_5 102.8(9) . . ?
F2_5 C2_5 F1_5 102.0(8) . . ?
F3_5 C2_5 F1_5 102.3(9) . . ?
F2_5 C2_5 C1_5 117.0(9) . . ?
F3_5 C2_5 C1_5 115.1(9) . . ?
F1_5 C2_5 C1_5 115.6(9) . . ?
C1_5 C3_5 C4_5 123.7(9) . . ?
C1_5 C3_5 H3_5 118.1 . . ?
C4_5 C3_5 H3_5 118.1 . . ?
O2_5 C4_5 C3_5 127.1(9) . . ?
O2_5 C4_5 C5_5 115.6(10) . . ?
C3_5 C4_5 C5_5 117.3(10) . . ?
F5_5 C5_5 F4_5 104.9(11) . . ?
F5_5 C5_5 F6_5 104.5(11) . . ?
F4_5 C5_5 F6_5 99.9(13) . . ?
F5_5 C5_5 C4_5 115.7(11) . . ?
F4_5 C5_5 C4_5 113.1(11) . . ?
F6_5 C5_5 C4_5 117.0(11) . . ?
C1_5 O1_5 Co4 127.2(6) . . ?
C4_5 O2_5 Co4 126.0(6) . . ?
O1_6 C1_6 C3_6 129.2(8) . . ?
O1_6 C1_6 C2_6 112.8(8) . . ?
C3_6 C1_6 C2_6 118.0(9) . . ?
F2_6 C2_6 F1_6 103.1(8) . . ?
F2_6 C2_6 F3_6 102.8(10) . . ?
F1_6 C2_6 F3_6 104.9(9) . . ?
F2_6 C2_6 C1_6 119.0(9) . . ?
F1_6 C2_6 C1_6 113.4(10) . . ?
F3_6 C2_6 C1_6 112.1(10) . . ?
C1_6 C3_6 C4_6 123.0(8) . . ?
C1_6 C3_6 H3_6 118.5 . . ?
C4_6 C3_6 H3_6 118.5 . . ?
O2_6 C4_6 C3_6 127.5(8) . . ?
O2_6 C4_6 C5_6 113.4(8) . . ?
C3_6 C4_6 C5_6 119.0(9) . . ?
F4_6 C5_6 F5_6 106.8(11) . . ?
F4_6 C5_6 F6_6 101.7(13) . . ?
F5_6 C5_6 F6_6 99.6(10) . . ?
F4_6 C5_6 C4_6 116.2(11) . . ?
F5_6 C5_6 C4_6 116.1(11) . . ?
F6_6 C5_6 C4_6 114.4(11) . . ?
C1_6 O1_6 Co4 125.6(5) . . ?
C4_6 O2_6 Co4 126.5(5) . . ?
O1_7 C1_7 C3_7 127.2(7) . . ?
O1_7 C1_7 C2_7 116.0(6) . . ?
C3_7 C1_7 C2_7 116.8(7) . . ?
F3_7 C2_7 F1_7 107.4(7) . . ?
F3_7 C2_7 F2_7 104.0(7) . . ?
F1_7 C2_7 F2_7 102.5(6) . . ?
F3_7 C2_7 C1_7 117.3(7) . . ?
F1_7 C2_7 C1_7 113.9(7) . . ?
F2_7 C2_7 C1_7 110.4(7) . . ?
C1_7 C3_7 C4_7 122.7(7) . . ?
C1_7 C3_7 H3_7 118.7 . . ?
C4_7 C3_7 H3_7 118.7 . . ?
O2_7 C4_7 C3_7 127.9(7) . . ?
O2_7 C4_7 C5_7 115.4(8) . . ?
C3_7 C4_7 C5_7 116.6(8) . . ?
F5_7 C5_7 F4_7 105.0(9) . . ?
F5_7 C5_7 F6_7 104.7(9) . . ?
F4_7 C5_7 F6_7 101.7(9) . . ?
F5_7 C5_7 C4_7 115.5(9) . . ?
F4_7 C5_7 C4_7 113.7(9) . . ?
F6_7 C5_7 C4_7 114.9(8) . . ?
C1_7 O1_7 Co2 127.4(4) . . ?
C4_7 O2_7 Co2 126.5(5) . . ?
O1_8 C1_8 C3_8 125.9(7) . . ?
O1_8 C1_8 C2_8 115.0(7) . . ?
C3_8 C1_8 C2_8 119.0(8) . . ?
F2_8 C2_8 F1_8 102.8(9) . . ?
F2_8 C2_8 F3_8 105.5(11) . . ?
F1_8 C2_8 F3_8 104.3(11) . . ?
F3A_8 C2_8 F1A_8 109.4(14) . . ?
F3A_8 C2_8 F2A_8 107.2(14) . . ?
F1A_8 C2_8 F2A_8 101.3(14) . . ?
F2_8 C2_8 C1_8 117.2(12) . . ?
F3A_8 C2_8 C1_8 114.8(13) . . ?
F1_8 C2_8 C1_8 111.8(13) . . ?
F3_8 C2_8 C1_8 113.9(14) . . ?
F1A_8 C2_8 C1_8 113.5(12) . . ?
F2A_8 C2_8 C1_8 109.5(12) . . ?
C1_8 C3_8 C4_8 124.7(7) . . ?
C1_8 C3_8 H3_8 117.7 . . ?
C4_8 C3_8 H3_8 117.7 . . ?
O2_8 C4_8 C3_8 126.8(7) . . ?
O2_8 C4_8 C5_8 116.4(8) . . ?
C3_8 C4_8 C5_8 116.8(8) . . ?
F5_8 C5_8 F4_8 106.1(11) . . ?
F6A_8 C5_8 F5A_8 110.6(18) . . ?
F6A_8 C5_8 F4A_8 103.4(18) . . ?
F5A_8 C5_8 F4A_8 103.2(17) . . ?
F5_8 C5_8 F6_8 104.4(10) . . ?
F4_8 C5_8 F6_8 104.3(14) . . ?
F5_8 C5_8 C4_8 116.8(11) . . ?
F6A_8 C5_8 C4_8 113.1(14) . . ?
F4_8 C5_8 C4_8 113.7(11) . . ?
F5A_8 C5_8 C4_8 116.3(16) . . ?
F4A_8 C5_8 C4_8 108.9(16) . . ?
F6_8 C5_8 C4_8 110.4(10) . . ?
C1_8 O1_8 Co2 125.8(5) . . ?
C4_8 O2_8 Co2 124.9(5) . . ?
O1_9 C1_9 C3_9 128.0(6) . . ?
O1_9 C1_9 C2_9 113.8(6) . . ?
C3_9 C1_9 C2_9 118.1(7) . . ?
F1_9 C2_9 F2_9 104.5(7) . . ?
F1_9 C2_9 F3_9 104.7(7) . . ?
F2_9 C2_9 F3_9 106.6(8) . . ?
F1_9 C2_9 C1_9 113.2(7) . . ?
F2_9 C2_9 C1_9 115.7(7) . . ?
F3_9 C2_9 C1_9 111.3(7) . . ?
C1_9 C3_9 C4_9 121.8(7) . . ?
C1_9 C3_9 H3_9 119.1 . . ?
C4_9 C3_9 H3_9 119.1 . . ?
O2_9 C4_9 C3_9 128.2(7) . . ?
O2_9 C4_9 C5_9 115.8(7) . . ?
C3_9 C4_9 C5_9 115.9(8) . . ?
F5_9 C5_9 F6_9 105.6(9) . . ?
F5_9 C5_9 F4_9 104.7(9) . . ?
F6_9 C5_9 F4_9 100.3(9) . . ?
F5_9 C5_9 C4_9 117.9(8) . . ?
F6_9 C5_9 C4_9 113.9(9) . . ?
F4_9 C5_9 C4_9 112.6(9) . . ?
C1_9 O1_9 Co2 125.4(4) . . ?
C4_9 O2_9 Co2 125.9(4) . . ?
O1_10 C1_10 C3_10 128.5(7) . . ?
O1_10 C1_10 C2_10 116.9(7) . . ?
C3_10 C1_10 C2_10 114.6(7) . . ?
F1_10 C2_10 F2_10 102.5(7) . . ?
F1_10 C2_10 F3_10 106.0(10) . . ?
F2_10 C2_10 F3_10 104.5(9) . . ?
F1A_10 C2_10 F2A_10 107(2) . . ?
F1A_10 C2_10 F3A_10 106.5(18) . . ?
F2A_10 C2_10 F3A_10 106.4(19) . . ?
F1_10 C2_10 C1_10 114.8(9) . . ?
F1A_10 C2_10 C1_10 106.6(19) . . ?
F2_10 C2_10 C1_10 113.9(9) . . ?
F3_10 C2_10 C1_10 113.9(9) . . ?
F2A_10 C2_10 C1_10 116.5(14) . . ?
F3A_10 C2_10 C1_10 113.0(15) . . ?
C1_10 C3_10 C4_10 123.1(7) . . ?
C1_10 C3_10 H3_10 118.4 . . ?
C4_10 C3_10 H3_10 118.4 . . ?
O2_10 C4_10 C3_10 127.4(7) . . ?
O2_10 C4_10 C5_10 115.2(7) . . ?
C3_10 C4_10 C5_10 117.3(8) . . ?
F4_10 C5_10 F6_10 104.7(11) . . ?
F4_10 C5_10 F5_10 103.8(9) . . ?
F6_10 C5_10 F5_10 100.3(8) . . ?
F4_10 C5_10 C4_10 118.4(8) . . ?
F6_10 C5_10 C4_10 112.8(10) . . ?
F5_10 C5_10 C4_10 114.8(9) . . ?
C1_10 O1_10 Co3 125.9(5) . . ?
C4_10 O2_10 Co3 126.4(5) . . ?
O1_11 C1_11 C3_11 127.3(8) . . ?
O1_11 C1_11 C2_11 115.2(7) . . ?
C3_11 C1_11 C2_11 117.5(8) . . ?
F1_11 C2_11 F2_11 100.3(11) . . ?
F1_11 C2_11 F3_11 102.8(13) . . ?
F2_11 C2_11 F3_11 101.6(14) . . ?
F3A_11 C2_11 F1A_11 108.9(13) . . ?
F3A_11 C2_11 F2A_11 107.5(13) . . ?
F1A_11 C2_11 F2A_11 95.2(10) . . ?
F1_11 C2_11 C1_11 143(4) . . ?
F2_11 C2_11 C1_11 105(4) . . ?
F3A_11 C2_11 C1_11 119.9(10) . . ?
F3_11 C2_11 C1_11 98(3) . . ?
F1A_11 C2_11 C1_11 110.3(10) . . ?
F2A_11 C2_11 C1_11 112.2(9) . . ?
C4_11 C3_11 C1_11 123.3(8) . . ?
C4_11 C3_11 H3_11 118.4 . . ?
C1_11 C3_11 H3_11 118.4 . . ?
O2_11 C4_11 C3_11 128.2(7) . . ?
O2_11 C4_11 C5_11 115.0(8) . . ?
C3_11 C4_11 C5_11 116.8(9) . . ?
F4_11 C5_11 F5_11 104.9(10) . . ?
F4_11 C5_11 F6_11 101.0(10) . . ?
F5_11 C5_11 F6_11 105.5(9) . . ?
F4_11 C5_11 C4_11 114.1(9) . . ?
F5_11 C5_11 C4_11 112.3(10) . . ?
F6_11 C5_11 C4_11 117.6(10) . . ?
C1_11 O1_11 Co3 125.1(5) . . ?
C4_11 O2_11 Co3 125.0(5) . . ?
O1_12 C1_12 C3_12 126.2(8) . . ?
O1_12 C1_12 C2_12 116.0(9) . . ?
C3_12 C1_12 C2_12 117.8(9) . . ?
F2_12 C2_12 F1_12 102.5(8) . . ?
F2A_12 C2_12 F1A_12 112.1(16) . . ?
F2_12 C2_12 F3_12 105.9(10) . . ?
F1_12 C2_12 F3_12 101.9(9) . . ?
F2A_12 C2_12 F3A_12 109.2(16) . . ?
F1A_12 C2_12 F3A_12 99.2(13) . . ?
F2_12 C2_12 C1_12 115.4(11) . . ?
F2A_12 C2_12 C1_12 109.6(16) . . ?
F1_12 C2_12 C1_12 114.8(12) . . ?
F1A_12 C2_12 C1_12 115.7(14) . . ?
F3_12 C2_12 C1_12 114.6(10) . . ?
F3A_12 C2_12 C1_12 110.4(12) . . ?
C1_12 C3_12 C4_12 124.4(8) . . ?
C1_12 C3_12 H3_12 117.8 . . ?
C4_12 C3_12 H3_12 117.8 . . ?
O2_12 C4_12 C3_12 127.0(8) . . ?
O2_12 C4_12 C5_12 114.8(8) . . ?
C3_12 C4_12 C5_12 118.2(9) . . ?
F6_12 C5_12 F4_12 103.4(11) . . ?
F6_12 C5_12 F5_12 100.2(9) . . ?
F4_12 C5_12 F5_12 101.4(9) . . ?
F6_12 C5_12 C4_12 114.2(9) . . ?
F4_12 C5_12 C4_12 117.5(9) . . ?
F5_12 C5_12 C4_12 117.7(10) . . ?
C1_12 O1_12 Co3 126.8(6) . . ?
C4_12 O2_12 Co3 125.7(5) . . ?
C1_13 N1_13 C2_13 108.8(9) . . ?
C1_13 N1_13 C4_13 123.3(8) . . ?
C2_13 N1_13 C4_13 127.9(9) . . ?
C3_13 N2_13 C1_13 108.9(9) . . ?
C3_13 N2_13 C5_13 127.0(9) . . ?
C1_13 N2_13 C5_13 124.1(8) . . ?
N1_13 C1_13 N2_13 107.5(8) . . ?
N1_13 C1_13 H1_13 126.2 . . ?
N2_13 C1_13 H1_13 126.2 . . ?
C3_13 C2_13 N1_13 109.0(9) . . ?
C3_13 C2_13 H2_13 125.5 . . ?
N1_13 C2_13 H2_13 125.5 . . ?
C2_13 C3_13 N2_13 105.7(8) . . ?
C2_13 C3_13 H3_13 127.1 . . ?
N2_13 C3_13 H3_13 127.1 . . ?
N1_13 C4_13 H4A_13 109.5 . . ?
N1_13 C4_13 H4B_13 109.5 . . ?
H4A_13 C4_13 H4B_13 109.5 . . ?
N1_13 C4_13 H4C_13 109.5 . . ?
H4A_13 C4_13 H4C_13 109.5 . . ?
H4B_13 C4_13 H4C_13 109.5 . . ?
N2_13 C5_13 C6_13 116.0(9) . . ?
N2_13 C5_13 H5A_13 108.3 . . ?
C6_13 C5_13 H5A_13 108.3 . . ?
N2_13 C5_13 H5AB_13 108.3 . . ?
C6_13 C5_13 H5AB_13 108.3 . . ?
H5A_13 C5_13 H5AB_13 107.4 . . ?
C5_13 C6_13 C7_13 114.6(7) . . ?
C5_13 C6_13 H6A_13 108.6 . . ?
C7_13 C6_13 H6A_13 108.6 . . ?
C5_13 C6_13 H6AB_13 108.6 . . ?
C7_13 C6_13 H6AB_13 108.6 . . ?
H6A_13 C6_13 H6AB_13 107.6 . . ?
C8_13 C7_13 C6_13 114.8(8) . . ?
C8_13 C7_13 H7A_13 108.6 . . ?
C6_13 C7_13 H7A_13 108.6 . . ?
C8_13 C7_13 H7AB_13 108.6 . . ?
C6_13 C7_13 H7AB_13 108.6 . . ?
H7A_13 C7_13 H7AB_13 107.6 . . ?
C7_13 C8_13 C9_13 114.8(9) . . ?
C7_13 C8_13 H8A_13 108.6 . . ?
C9_13 C8_13 H8A_13 108.6 . . ?
C7_13 C8_13 H8AB_13 108.6 . . ?
C9_13 C8_13 H8AB_13 108.6 . . ?
H8A_13 C8_13 H8AB_13 107.5 . . ?
C10_13 C9_13 C8_13 111.5(9) . . ?
C10_13 C9_13 H9A_13 109.3 . . ?
C8_13 C9_13 H9A_13 109.3 . . ?
C10_13 C9_13 H9AB_13 109.3 . . ?
C8_13 C9_13 H9AB_13 109.3 . . ?
H9A_13 C9_13 H9AB_13 108.0 . . ?
C11_13 C10_13 C9_13 116.4(10) . . ?
C11_13 C10_13 H10A_13 108.2 . . ?
C9_13 C10_13 H10A_13 108.2 . . ?
C11_13 C10_13 H10B_13 108.2 . . ?
C9_13 C10_13 H10B_13 108.2 . . ?
H10A_13 C10_13 H10B_13 107.3 . . ?
C12_13 C11_13 C10_13 116.1(11) . . ?
C12_13 C11_13 H11A_13 108.3 . . ?
C10_13 C11_13 H11A_13 108.3 . . ?
C12_13 C11_13 H11B_13 108.3 . . ?
C10_13 C11_13 H11B_13 108.3 . . ?
H11A_13 C11_13 H11B_13 107.4 . . ?
C11_13 C12_13 C13_13 113.3(10) . . ?
C11_13 C12_13 H12A_13 108.9 . . ?
C13_13 C12_13 H12A_13 108.9 . . ?
C11_13 C12_13 H12B_13 108.9 . . ?
C13_13 C12_13 H12B_13 108.9 . . ?
H12A_13 C12_13 H12B_13 107.7 . . ?
C14_13 C13_13 C12_13 115.6(9) . . ?
C14_13 C13_13 H13A_13 108.4 . . ?
C12_13 C13_13 H13A_13 108.4 . . ?
C14_13 C13_13 H13B_13 108.4 . . ?
C12_13 C13_13 H13B_13 108.4 . . ?
H13A_13 C13_13 H13B_13 107.4 . . ?
C13_13 C14_13 H14A_13 109.5 . . ?
C13_13 C14_13 H14B_13 109.0 . . ?
H14A_13 C14_13 H14B_13 109.5 . . ?
C13_13 C14_13 H14C_13 110.0 . . ?
H14A_13 C14_13 H14C_13 109.5 . . ?
H14B_13 C14_13 H14C_13 109.5 . . ?
C1_14 N1_14 C2_14 110.5(9) . . ?
C1_14 N1_14 C4_14 121.5(7) . . ?
C2_14 N1_14 C4_14 128.0(9) . . ?
C1_14 N2_14 C3_14 110.1(9) . . ?
C1_14 N2_14 C5_14 125.4(9) . . ?
C3_14 N2_14 C5_14 123.6(9) . . ?
N1_14 C1_14 N2_14 105.8(8) . . ?
N1_14 C1_14 H1_14 127.1 . . ?
N2_14 C1_14 H1_14 127.1 . . ?
C3_14 C2_14 N1_14 107.8(9) . . ?
C3_14 C2_14 H2_14 126.1 . . ?
N1_14 C2_14 H2_14 126.1 . . ?
C2_14 C3_14 N2_14 105.8(9) . . ?
C2_14 C3_14 H3_14 127.1 . . ?
N2_14 C3_14 H3_14 127.1 . . ?
N1_14 C4_14 H4A_14 109.5 . . ?
N1_14 C4_14 H4B_14 109.5 . . ?
H4A_14 C4_14 H4B_14 109.5 . . ?
N1_14 C4_14 H4C_14 109.5 . . ?
H4A_14 C4_14 H4C_14 109.5 . . ?
H4B_14 C4_14 H4C_14 109.5 . . ?
N2_14 C5_14 C6_14 115.6(9) . . ?
N2_14 C5_14 H5A_14 108.4 . . ?
C6_14 C5_14 H5A_14 108.4 . . ?
N2_14 C5_14 H5AB_14 108.4 . . ?
C6_14 C5_14 H5AB_14 108.4 . . ?
H5A_14 C5_14 H5AB_14 107.4 . . ?
C5_14 C6_14 C7_14 115.9(7) . . ?
C5_14 C6_14 H6A_14 108.3 . . ?
C7_14 C6_14 H6A_14 108.3 . . ?
C5_14 C6_14 H6AB_14 108.3 . . ?
C7_14 C6_14 H6AB_14 108.3 . . ?
H6A_14 C6_14 H6AB_14 107.4 . . ?
C8_14 C7_14 C6_14 114.0(8) . . ?
C8_14 C7_14 H7A_14 108.7 . . ?
C6_14 C7_14 H7A_14 108.7 . . ?
C8_14 C7_14 H7AB_14 108.7 . . ?
C6_14 C7_14 H7AB_14 108.7 . . ?
H7A_14 C7_14 H7AB_14 107.6 . . ?
C9_14 C8_14 C7_14 116.3(10) . . ?
C9_14 C8_14 H8A_14 108.2 . . ?
C7_14 C8_14 H8A_14 108.2 . . ?
C9_14 C8_14 H8AB_14 108.2 . . ?
C7_14 C8_14 H8AB_14 108.2 . . ?
H8A_14 C8_14 H8AB_14 107.4 . . ?
C8_14 C9_14 C10_14 115.9(11) . . ?
C8_14 C9_14 H9A_14 108.3 . . ?
C10_14 C9_14 H9A_14 108.3 . . ?
C8_14 C9_14 H9AB_14 108.3 . . ?
C10_14 C9_14 H9AB_14 108.3 . . ?
H9A_14 C9_14 H9AB_14 107.4 . . ?
C9_14 C10_14 C11_14 116.1(10) . . ?
C9_14 C10_14 H10A_14 108.2 . . ?
C11_14 C10_14 H10A_14 108.2 . . ?
C9_14 C10_14 H10B_14 108.2 . . ?
C11_14 C10_14 H10B_14 108.2 . . ?
H10A_14 C10_14 H10B_14 107.4 . . ?
C12_14 C11_14 C10_14 114.1(11) . . ?
C12_14 C11_14 H11A_14 108.7 . . ?
C10_14 C11_14 H11A_14 108.7 . . ?
C12_14 C11_14 H11B_14 108.7 . . ?
C10_14 C11_14 H11B_14 108.7 . . ?
H11A_14 C11_14 H11B_14 107.6 . . ?
C11_14 C12_14 C13_14 117.7(12) . . ?
C11_14 C12_14 H12A_14 107.9 . . ?
C13_14 C12_14 H12A_14 107.9 . . ?
C11_14 C12_14 H12B_14 107.9 . . ?
C13_14 C12_14 H12B_14 107.9 . . ?
H12A_14 C12_14 H12B_14 107.2 . . ?
C12_14 C13_14 C14_14 111.9(11) . . ?
C12_14 C13_14 H13A_14 109.2 . . ?
C14_14 C13_14 H13A_14 109.2 . . ?
C12_14 C13_14 H13B_14 109.2 . . ?
C14_14 C13_14 H13B_14 109.2 . . ?
H13A_14 C13_14 H13B_14 107.9 . . ?
C13_14 C14_14 H14A_14 109.5 . . ?
C13_14 C14_14 H14B_14 109.5 . . ?
H14A_14 C14_14 H14B_14 109.5 . . ?
C13_14 C14_14 H14C_14 109.5 . . ?
H14A_14 C14_14 H14C_14 109.5 . . ?
H14B_14 C14_14 H14C_14 109.5 . . ?
C1_15 N1_15 C2_15 108.9(8) . . ?
C1_15 N1_15 C4_15 124.0(7) . . ?
C2_15 N1_15 C4_15 127.1(8) . . ?
C1_15 N2_15 C3_15 108.2(8) . . ?
C1_15 N2_15 C5_15 125.4(7) . . ?
C3_15 N2_15 C5_15 126.4(8) . . ?
N1_15 C1_15 N2_15 107.9(7) . . ?
N1_15 C1_15 H1_15 126.0 . . ?
N2_15 C1_15 H1_15 126.0 . . ?
C3_15 C2_15 N1_15 108.0(8) . . ?
C3_15 C2_15 H2_15 126.0 . . ?
N1_15 C2_15 H2_15 126.0 . . ?
C2_15 C3_15 N2_15 107.0(8) . . ?
C2_15 C3_15 H3_15 126.5 . . ?
N2_15 C3_15 H3_15 126.5 . . ?
N1_15 C4_15 H4A_15 109.5 . . ?
N1_15 C4_15 H4B_15 109.5 . . ?
H4A_15 C4_15 H4B_15 109.5 . . ?
N1_15 C4_15 H4C_15 109.5 . . ?
H4A_15 C4_15 H4C_15 109.5 . . ?
H4B_15 C4_15 H4C_15 109.5 . . ?
N2_15 C5_15 C6_15 115.7(7) . . ?
N2_15 C5_15 H5A_15 108.4 . . ?
C6_15 C5_15 H5A_15 108.4 . . ?
N2_15 C5_15 H5AB_15 108.4 . . ?
C6_15 C5_15 H5AB_15 108.4 . . ?
H5A_15 C5_15 H5AB_15 107.4 . . ?
C5_15 C6_15 C7_15 115.4(6) . . ?
C5_15 C6_15 H6A_15 108.4 . . ?
C7_15 C6_15 H6A_15 108.4 . . ?
C5_15 C6_15 H6AB_15 108.4 . . ?
C7_15 C6_15 H6AB_15 108.4 . . ?
H6A_15 C6_15 H6AB_15 107.5 . . ?
C8_15 C7_15 C6_15 114.9(7) . . ?
C8_15 C7_15 H7A_15 108.6 . . ?
C6_15 C7_15 H7A_15 108.6 . . ?
C8_15 C7_15 H7AB_15 108.6 . . ?
C6_15 C7_15 H7AB_15 108.6 . . ?
H7A_15 C7_15 H7AB_15 107.5 . . ?
C7_15 C8_15 C9_15 111.2(8) . . ?
C7_15 C8_15 H8A_15 109.4 . . ?
C9_15 C8_15 H8A_15 109.4 . . ?
C7_15 C8_15 H8AB_15 109.4 . . ?
C9_15 C8_15 H8AB_15 109.4 . . ?
H8A_15 C8_15 H8AB_15 108.0 . . ?
C10_15 C9_15 C8_15 113.8(9) . . ?
C10_15 C9_15 H9A_15 108.8 . . ?
C8_15 C9_15 H9A_15 108.8 . . ?
C10_15 C9_15 H9AB_15 108.8 . . ?
C8_15 C9_15 H9AB_15 108.8 . . ?
H9A_15 C9_15 H9AB_15 107.7 . . ?
C9_15 C10_15 C11_15 112.8(9) . . ?
C9_15 C10_15 H10A_15 109.0 . . ?
C11_15 C10_15 H10A_15 109.0 . . ?
C9_15 C10_15 H10B_15 109.0 . . ?
C11_15 C10_15 H10B_15 109.0 . . ?
H10A_15 C10_15 H10B_15 107.8 . . ?
C10_15 C11_15 C12_15 112.6(10) . . ?
C10_15 C11_15 H11A_15 109.1 . . ?
C12_15 C11_15 H11A_15 109.1 . . ?
C10_15 C11_15 H11B_15 109.1 . . ?
C12_15 C11_15 H11B_15 109.1 . . ?
H11A_15 C11_15 H11B_15 107.8 . . ?
C13_15 C12_15 C11_15 117.6(11) . . ?
C13_15 C12_15 H12A_15 107.9 . . ?
C11_15 C12_15 H12A_15 107.9 . . ?
C13_15 C12_15 H12B_15 107.9 . . ?
C11_15 C12_15 H12B_15 107.9 . . ?
H12A_15 C12_15 H12B_15 107.2 . . ?
C14_15 C13_15 C12_15 116.5(7) . . ?
C14_15 C13_15 H13A_15 108.2 . . ?
C12_15 C13_15 H13A_15 108.2 . . ?
C14_15 C13_15 H13B_15 108.2 . . ?
C12_15 C13_15 H13B_15 108.2 . . ?
H13A_15 C13_15 H13B_15 107.3 . . ?
C13_15 C14_15 H14A_15 109.5 . . ?
C13_15 C14_15 H14B_15 109.5 . . ?
H14A_15 C14_15 H14B_15 109.5 . . ?
C13_15 C14_15 H14C_15 109.5 . . ?
H14A_15 C14_15 H14C_15 109.5 . . ?
H14B_15 C14_15 H14C_15 109.5 . . ?
C2_16 N1_16 C1_16 113.4(14) . . ?
C2_16 N1_16 C4_16 127.7(16) . . ?
C1_16 N1_16 C4_16 118.9(14) . . ?
C3_16 N2_16 C1_16 107.5(12) . . ?
C3_16 N2_16 C5_16 124.8(15) . . ?
C1_16 N2_16 C5_16 122.4(15) . . ?
N1_16 C1_16 N2_16 103.0(12) . . ?
N1_16 C1_16 H1_16 128.5 . . ?
N2_16 C1_16 H1_16 128.5 . . ?
N1_16 C2_16 C3_16 110.0(14) . . ?
N1_16 C2_16 H2_16 125.0 . . ?
C3_16 C2_16 H2_16 125.0 . . ?
C2_16 C3_16 N2_16 105.7(13) . . ?
C2_16 C3_16 H3_16 127.2 . . ?
N2_16 C3_16 H3_16 127.2 . . ?
N1_16 C4_16 H4A_16 109.5 . . ?
N1_16 C4_16 H4B_16 109.5 . . ?
H4A_16 C4_16 H4B_16 109.5 . . ?
N1_16 C4_16 H4C_16 109.5 . . ?
H4A_16 C4_16 H4C_16 109.5 . . ?
H4B_16 C4_16 H4C_16 109.5 . . ?
N2_16 C5_16 C6_16 103.0(13) . . ?
N2_16 C5_16 H5A_16 111.2 . . ?
C6_16 C5_16 H5A_16 111.2 . . ?
N2_16 C5_16 H5AB_16 111.2 . . ?
C6_16 C5_16 H5AB_16 111.2 . . ?
H5A_16 C5_16 H5AB_16 109.1 . . ?
C7_16 C6_16 C5_16 115.0(7) . . ?
C7_16 C6_16 H6A_16 108.5 . . ?
C5_16 C6_16 H6A_16 108.5 . . ?
C7_16 C6_16 H6AB_16 108.5 . . ?
C5_16 C6_16 H6AB_16 108.5 . . ?
H6A_16 C6_16 H6AB_16 107.5 . . ?
C6_16 C7_16 C8_16 114.9(8) . . ?
C6_16 C7_16 H7A_16 108.5 . . ?
C8_16 C7_16 H7A_16 108.5 . . ?
C6_16 C7_16 H7AB_16 108.5 . . ?
C8_16 C7_16 H7AB_16 108.5 . . ?
H7A_16 C7_16 H7AB_16 107.5 . . ?
C9_16 C8_16 C7_16 111.2(10) . . ?
C9_16 C8_16 H8A_16 109.4 . . ?
C7_16 C8_16 H8A_16 109.4 . . ?
C9_16 C8_16 H8AB_16 109.4 . . ?
C7_16 C8_16 H8AB_16 109.4 . . ?
H8A_16 C8_16 H8AB_16 108.0 . . ?
C8_16 C9_16 C10_16 117.7(11) . . ?
C8_16 C9_16 H9A_16 107.9 . . ?
C10_16 C9_16 H9A_16 107.9 . . ?
C8_16 C9_16 H9AB_16 107.9 . . ?
C10_16 C9_16 H9AB_16 107.9 . . ?
H9A_16 C9_16 H9AB_16 107.2 . . ?
C11_16 C10_16 C9_16 108.9(10) . . ?
C11_16 C10_16 H10A_16 109.9 . . ?
C9_16 C10_16 H10A_16 109.9 . . ?
C11_16 C10_16 H10B_16 109.9 . . ?
C9_16 C10_16 H10B_16 109.9 . . ?
H10A_16 C10_16 H10B_16 108.3 . . ?
C12_16 C11_16 C10_16 116.9(11) . . ?
C12_16 C11_16 H11A_16 108.1 . . ?
C10_16 C11_16 H11A_16 108.1 . . ?
C12_16 C11_16 H11B_16 108.1 . . ?
C10_16 C11_16 H11B_16 108.1 . . ?
H11A_16 C11_16 H11B_16 107.3 . . ?
C11_16 C12_16 C13_16 111.7(11) . . ?
C11_16 C12_16 H12A_16 109.3 . . ?
C13_16 C12_16 H12A_16 109.3 . . ?
C11_16 C12_16 H12B_16 109.3 . . ?
C13_16 C12_16 H12B_16 109.3 . . ?
H12A_16 C12_16 H12B_16 107.9 . . ?
C14_16 C13_16 C12_16 112.3(11) . . ?
C14_16 C13_16 H13A_16 109.2 . . ?
C12_16 C13_16 H13A_16 109.2 . . ?
C14_16 C13_16 H13B_16 109.2 . . ?
C12_16 C13_16 H13B_16 109.2 . . ?
H13A_16 C13_16 H13B_16 107.9 . . ?
C13_16 C14_16 H14A_16 109.5 . . ?
C13_16 C14_16 H14B_16 109.5 . . ?
H14A_16 C14_16 H14B_16 109.5 . . ?
C13_16 C14_16 H14C_16 109.5 . . ?
H14A_16 C14_16 H14C_16 109.5 . . ?
H14B_16 C14_16 H14C_16 109.5 . . ?

loop_
_geom_bond_atom_site_label_1
_geom_bond_atom_site_label_2
_geom_bond_distance
_geom_bond_site_symmetry_2
_geom_bond_publ_flag
Co2 O1_7 2.034(5) . ?
Co2 O2_7 2.046(5) . ?
Co2 O2_9 2.058(5) . ?
Co2 O1_9 2.076(4) . ?
Co2 O1_8 2.076(5) . ?
Co2 O2_8 2.086(5) . ?
Co1 O1_1 2.035(5) . ?
Co1 O2_1 2.053(5) . ?
Co1 O1_3 2.062(4) . ?
Co1 O2_2 2.065(5) . ?
Co1 O1_2 2.070(5) . ?
Co1 O2_3 2.078(5) . ?
Co3 O2_10 2.050(5) . ?
Co3 O1_11 2.060(5) . ?
Co3 O1_10 2.064(5) . ?
Co3 O1_12 2.060(5) . ?
Co3 O2_12 2.067(5) . ?
Co3 O2_11 2.072(5) . ?
Co4 O1_4 2.039(5) . ?
Co4 O1_5 2.057(5) . ?
Co4 O2_4 2.063(5) . ?
Co4 O2_6 2.064(5) . ?
Co4 O2_5 2.064(6) . ?
Co4 O1_6 2.065(5) . ?
C1_1 O1_1 1.237(8) . ?
C1_1 C3_1 1.425(8) . ?
C1_1 C2_1 1.487(9) . ?
C2_1 F3_1 1.268(12) . ?
C2_1 F1A_1 1.277(11) . ?
C2_1 F1_1 1.284(8) . ?
C2_1 F2_1 1.293(12) . ?
C2_1 F2A_1 1.312(11) . ?
C2_1 F3A_1 1.334(11) . ?
C3_1 C4_1 1.385(9) . ?
C3_1 H3_1 0.9300 . ?
C4_1 O2_1 1.240(8) . ?
C4_1 C5_1 1.489(9) . ?
C5_1 F5A_1 1.281(12) . ?
C5_1 F6_1 1.289(11) . ?
C5_1 F6A_1 1.288(12) . ?
C5_1 F4_1 1.289(11) . ?
C5_1 F5_1 1.301(10) . ?
C5_1 F4A_1 1.303(12) . ?
C1_2 O1_2 1.238(8) . ?
C1_2 C3_2 1.397(8) . ?
C1_2 C2_2 1.484(8) . ?
C2_2 F1_2 1.280(7) . ?
C2_2 F3_2 1.287(10) . ?
C2_2 F2_2 1.285(10) . ?
C2_2 F1A_2 1.285(12) . ?
C2_2 F2A_2 1.293(12) . ?
C2_2 F3A_2 1.297(12) . ?
C3_2 C4_2 1.406(8) . ?
C3_2 H3_2 0.9300 . ?
C4_2 O2_2 1.224(7) . ?
C4_2 C5_2 1.483(8) . ?
C5_2 F5_2 1.284(12) . ?
C5_2 F6_2 1.291(12) . ?
C5_2 F4_2 1.298(13) . ?
C5_2 F4A_2 1.301(9) . ?
C5_2 F5A_2 1.307(10) . ?
C5_2 F6A_2 1.312(10) . ?
C1_3 O1_3 1.219(8) . ?
C1_3 C3_3 1.381(8) . ?
C1_3 C2_3 1.496(9) . ?
C2_3 F3A_3 1.260(13) . ?
C2_3 F3_3 1.281(10) . ?
C2_3 F1_3 1.295(7) . ?
C2_3 F1A_3 1.305(13) . ?
C2_3 F2_3 1.328(10) . ?
C2_3 F2A_3 1.341(13) . ?
C3_3 C4_3 1.397(9) . ?
C3_3 H3_3 0.9300 . ?
C4_3 O2_3 1.218(9) . ?
C4_3 C5_3 1.504(9) . ?
C5_3 F4A_3 1.274(13) . ?
C5_3 F4_3 1.280(12) . ?
C5_3 F6A_3 1.283(13) . ?
C5_3 F5_3 1.291(12) . ?
C5_3 F5A_3 1.350(13) . ?
C5_3 F6_3 1.365(11) . ?
C1_4 O1_4 1.227(7) . ?
C1_4 C3_4 1.394(8) . ?
C1_4 C2_4 1.492(9) . ?
C2_4 F3_4 1.296(8) . ?
C2_4 F1_4 1.296(6) . ?
C2_4 F2_4 1.307(8) . ?
C3_4 C4_4 1.393(8) . ?
C3_4 H3_4 0.9300 . ?
C4_4 O2_4 1.223(8) . ?
C4_4 C5_4 1.499(9) . ?
C5_4 F6_4 1.258(9) . ?
C5_4 F4_4 1.277(9) . ?
C5_4 F5_4 1.290(9) . ?
C1_5 O1_5 1.203(9) . ?
C1_5 C3_5 1.401(9) . ?
C1_5 C2_5 1.473(10) . ?
C2_5 F2_5 1.270(10) . ?
C2_5 F3_5 1.272(10) . ?
C2_5 F1_5 1.279(7) . ?
C3_5 C4_5 1.407(9) . ?
C3_5 H3_5 0.9300 . ?
C4_5 O2_5 1.218(10) . ?
C4_5 C5_5 1.471(11) . ?
C5_5 F5_5 1.266(11) . ?
C5_5 F4_5 1.278(11) . ?
C5_5 F6_5 1.286(11) . ?
C1_6 O1_6 1.214(9) . ?
C1_6 C3_6 1.385(9) . ?
C1_6 C2_6 1.481(10) . ?
C2_6 F2_6 1.266(10) . ?
C2_6 F1_6 1.268(7) . ?
C2_6 F3_6 1.276(11) . ?
C3_6 C4_6 1.391(9) . ?
C3_6 H3_6 0.9300 . ?
C4_6 O2_6 1.231(9) . ?
C4_6 C5_6 1.460(10) . ?
C5_6 F4_6 1.241(10) . ?
C5_6 F5_6 1.262(11) . ?
C5_6 F6_6 1.279(12) . ?
C1_7 O1_7 1.241(8) . ?
C1_7 C3_7 1.396(8) . ?
C1_7 C2_7 1.497(8) . ?
C2_7 F3_7 1.278(8) . ?
C2_7 F1_7 1.282(6) . ?
C2_7 F2_7 1.317(8) . ?
C3_7 C4_7 1.402(9) . ?
C3_7 H3_7 0.9300 . ?
C4_7 O2_7 1.237(8) . ?
C4_7 C5_7 1.480(9) . ?
C5_7 F5_7 1.247(9) . ?
C5_7 F4_7 1.282(10) . ?
C5_7 F6_7 1.297(9) . ?
C1_8 O1_8 1.243(8) . ?
C1_8 C3_8 1.405(9) . ?
C1_8 C2_8 1.475(9) . ?
C2_8 F2_8 1.266(11) . ?
C2_8 F3A_8 1.285(12) . ?
C2_8 F1_8 1.285(8) . ?
C2_8 F3_8 1.294(12) . ?
C2_8 F1A_8 1.303(11) . ?
C2_8 F2A_8 1.308(11) . ?
C3_8 C4_8 1.410(9) . ?
C3_8 H3_8 0.9300 . ?
C4_8 O2_8 1.245(9) . ?
C4_8 C5_8 1.488(9) . ?
C5_8 F5_8 1.278(10) . ?
C5_8 F6A_8 1.283(13) . ?
C5_8 F4_8 1.284(11) . ?
C5_8 F5A_8 1.297(13) . ?
C5_8 F4A_8 1.312(13) . ?
C5_8 F6_8 1.316(11) . ?
C1_9 O1_9 1.241(8) . ?
C1_9 C3_9 1.389(8) . ?
C1_9 C2_9 1.500(8) . ?
C2_9 F1_9 1.279(7) . ?
C2_9 F2_9 1.292(8) . ?
C2_9 F3_9 1.296(9) . ?
C3_9 C4_9 1.413(8) . ?
C3_9 H3_9 0.9300 . ?
C4_9 O2_9 1.220(8) . ?
C4_9 C5_9 1.474(9) . ?
C5_9 F5_9 1.279(9) . ?
C5_9 F6_9 1.286(10) . ?
C5_9 F4_9 1.290(10) . ?
C1_10 O1_10 1.206(8) . ?
C1_10 C3_10 1.397(9) . ?
C1_10 C2_10 1.497(8) . ?
C2_10 F1_10 1.282(7) . ?
C2_10 F1A_10 1.282(13) . ?
C2_10 F2_10 1.284(10) . ?
C2_10 F3_10 1.290(10) . ?
C2_10 F2A_10 1.297(13) . ?
C2_10 F3A_10 1.299(13) . ?
C3_10 C4_10 1.410(8) . ?
C3_10 H3_10 0.9300 . ?
C4_10 O2_10 1.222(8) . ?
C4_10 C5_10 1.456(10) . ?
C5_10 F4_10 1.284(9) . ?
C5_10 F6_10 1.292(10) . ?
C5_10 F5_10 1.303(10) . ?
C1_11 O1_11 1.245(8) . ?
C1_11 C3_11 1.398(9) . ?
C1_11 C2_11 1.491(9) . ?
C2_11 F1_11 1.283(9) . ?
C2_11 F2_11 1.306(14) . ?
C2_11 F3A_11 1.256(9) . ?
C2_11 F3_11 1.307(14) . ?
C2_11 F1A_11 1.315(11) . ?
C2_11 F2A_11 1.308(10) . ?
C3_11 C4_11 1.384(9) . ?
C3_11 H3_11 0.9300 . ?
C4_11 O2_11 1.238(9) . ?
C4_11 C5_11 1.469(9) . ?
C5_11 F4_11 1.258(10) . ?
C5_11 F5_11 1.260(10) . ?
C5_11 F6_11 1.285(10) . ?
C1_12 O1_12 1.212(9) . ?
C1_12 C3_12 1.391(9) . ?
C1_12 C2_12 1.485(9) . ?
C2_12 F2_12 1.274(11) . ?
C2_12 F2A_12 1.278(12) . ?
C2_12 F1_12 1.287(8) . ?
C2_12 F1A_12 1.297(12) . ?
C2_12 F3_12 1.305(10) . ?
C2_12 F3A_12 1.317(12) . ?
C3_12 C4_12 1.397(9) . ?
C3_12 H3_12 0.9300 . ?
C4_12 O2_12 1.233(8) . ?
C4_12 C5_12 1.463(9) . ?
C5_12 F6_12 1.257(9) . ?
C5_12 F4_12 1.257(9) . ?
C5_12 F5_12 1.284(10) . ?
N1_13 C1_13 1.271(10) . ?
N1_13 C2_13 1.334(9) . ?
N1_13 C4_13 1.424(10) . ?
N2_13 C3_13 1.327(9) . ?
N2_13 C1_13 1.341(9) . ?
N2_13 C5_13 1.442(9) . ?
C1_13 H1_13 0.9300 . ?
C2_13 C3_13 1.313(11) . ?
C2_13 H2_13 0.9300 . ?
C3_13 H3_13 0.9300 . ?
C4_13 H4A_13 0.9600 . ?
C4_13 H4B_13 0.9600 . ?
C4_13 H4C_13 0.9600 . ?
C5_13 C6_13 1.501(6) . ?
C5_13 H5A_13 0.9700 . ?
C5_13 H5AB_13 0.9700 . ?
C6_13 C7_13 1.514(6) . ?
C6_13 H6A_13 0.9700 . ?
C6_13 H6AB_13 0.9700 . ?
C7_13 C8_13 1.493(7) . ?
C7_13 H7A_13 0.9700 . ?
C7_13 H7AB_13 0.9700 . ?
C8_13 C9_13 1.519(7) . ?
C8_13 H8A_13 0.9700 . ?
C8_13 H8AB_13 0.9700 . ?
C9_13 C10_13 1.508(8) . ?
C9_13 H9A_13 0.9700 . ?
C9_13 H9AB_13 0.9700 . ?
C10_13 C11_13 1.504(7) . ?
C10_13 H10A_13 0.9700 . ?
C10_13 H10B_13 0.9700 . ?
C11_13 C12_13 1.497(8) . ?
C11_13 H11A_13 0.9700 . ?
C11_13 H11B_13 0.9700 . ?
C12_13 C13_13 1.509(7) . ?
C12_13 H12A_13 0.9700 . ?
C12_13 H12B_13 0.9700 . ?
C13_13 C14_13 1.509(8) . ?
C13_13 H13A_13 0.9700 . ?
C13_13 H13B_13 0.9700 . ?
C14_13 H14A_13 0.9600 . ?
C14_13 H14B_13 0.9600 . ?
C14_13 H14C_13 0.9600 . ?
N1_14 C1_14 1.283(9) . ?
N1_14 C2_14 1.320(9) . ?
N1_14 C4_14 1.444(10) . ?
N2_14 C1_14 1.301(9) . ?
N2_14 C3_14 1.338(9) . ?
N2_14 C5_14 1.460(10) . ?
C1_14 H1_14 0.9300 . ?
C2_14 C3_14 1.294(11) . ?
C2_14 H2_14 0.9300 . ?
C3_14 H3_14 0.9300 . ?
C4_14 H4A_14 0.9600 . ?
C4_14 H4B_14 0.9600 . ?
C4_14 H4C_14 0.9600 . ?
C5_14 C6_14 1.482(6) . ?
C5_14 H5A_14 0.9700 . ?
C5_14 H5AB_14 0.9700 . ?
C6_14 C7_14 1.515(6) . ?
C6_14 H6A_14 0.9700 . ?
C6_14 H6AB_14 0.9700 . ?
C7_14 C8_14 1.493(7) . ?
C7_14 H7A_14 0.9700 . ?
C7_14 H7AB_14 0.9700 . ?
C8_14 C9_14 1.490(7) . ?
C8_14 H8A_14 0.9700 . ?
C8_14 H8AB_14 0.9700 . ?
C9_14 C10_14 1.493(8) . ?
C9_14 H9A_14 0.9700 . ?
C9_14 H9AB_14 0.9700 . ?
C10_14 C11_14 1.504(8) . ?
C10_14 H10A_14 0.9700 . ?
C10_14 H10B_14 0.9700 . ?
C11_14 C12_14 1.487(8) . ?
C11_14 H11A_14 0.9700 . ?
C11_14 H11B_14 0.9700 . ?
C12_14 C13_14 1.487(8) . ?
C12_14 H12A_14 0.9700 . ?
C12_14 H12B_14 0.9700 . ?
C13_14 C14_14 1.503(8) . ?
C13_14 H13A_14 0.9700 . ?
C13_14 H13B_14 0.9700 . ?
C14_14 H14A_14 0.9600 . ?
C14_14 H14B_14 0.9600 . ?
C14_14 H14C_14 0.9600 . ?
N1_15 C1_15 1.285(9) . ?
N1_15 C2_15 1.331(8) . ?
N1_15 C4_15 1.453(9) . ?
N2_15 C1_15 1.326(9) . ?
N2_15 C3_15 1.333(8) . ?
N2_15 C5_15 1.423(9) . ?
C1_15 H1_15 0.9300 . ?
C2_15 C3_15 1.311(10) . ?
C2_15 H2_15 0.9300 . ?
C3_15 H3_15 0.9300 . ?
C4_15 H4A_15 0.9600 . ?
C4_15 H4B_15 0.9600 . ?
C4_15 H4C_15 0.9600 . ?
C5_15 C6_15 1.493(5) . ?
C5_15 H5A_15 0.9700 . ?
C5_15 H5AB_15 0.9700 . ?
C6_15 C7_15 1.502(6) . ?
C6_15 H6A_15 0.9700 . ?
C6_15 H6AB_15 0.9700 . ?
C7_15 C8_15 1.494(7) . ?
C7_15 H7A_15 0.9700 . ?
C7_15 H7AB_15 0.9700 . ?
C8_15 C9_15 1.501(7) . ?
C8_15 H8A_15 0.9700 . ?
C8_15 H8AB_15 0.9700 . ?
C9_15 C10_15 1.495(7) . ?
C9_15 H9A_15 0.9700 . ?
C9_15 H9AB_15 0.9700 . ?
C10_15 C11_15 1.510(7) . ?
C10_15 H10A_15 0.9700 . ?
C10_15 H10B_15 0.9700 . ?
C11_15 C12_15 1.511(8) . ?
C11_15 H11A_15 0.9700 . ?
C11_15 H11B_15 0.9700 . ?
C12_15 C13_15 1.501(7) . ?
C12_15 H12A_15 0.9700 . ?
C12_15 H12B_15 0.9700 . ?
C13_15 C14_15 1.4934 . ?
C13_15 H13A_15 0.9700 . ?
C13_15 H13B_15 0.9700 . ?
C14_15 H14A_15 0.9600 . ?
C14_15 H14B_15 0.9600 . ?
C14_15 H14C_15 0.9600 . ?
N1_16 C2_16 1.207(12) . ?
N1_16 C1_16 1.323(13) . ?
N1_16 C4_16 1.448(12) . ?
N2_16 C3_16 1.353(12) . ?
N2_16 C1_16 1.350(12) . ?
N2_16 C5_16 1.405(13) . ?
C1_16 H1_16 0.9300 . ?
C2_16 C3_16 1.308(13) . ?
C2_16 H2_16 0.9300 . ?
C3_16 H3_16 0.9300 . ?
C4_16 H4A_16 0.9600 . ?
C4_16 H4B_16 0.9600 . ?
C4_16 H4C_16 0.9600 . ?
C5_16 C6_16 1.502(6) . ?
C5_16 H5A_16 0.9700 . ?
C5_16 H5AB_16 0.9700 . ?
C6_16 C7_16 1.498(6) . ?
C6_16 H6A_16 0.9700 . ?
C6_16 H6AB_16 0.9700 . ?
C7_16 C8_16 1.505(8) . ?
C7_16 H7A_16 0.9700 . ?
C7_16 H7AB_16 0.9700 . ?
C8_16 C9_16 1.482(7) . ?
C8_16 H8A_16 0.9700 . ?
C8_16 H8AB_16 0.9700 . ?
C9_16 C10_16 1.500(8) . ?
C9_16 H9A_16 0.9700 . ?
C9_16 H9AB_16 0.9700 . ?
C10_16 C11_16 1.494(8) . ?
C10_16 H10A_16 0.9700 . ?
C10_16 H10B_16 0.9700 . ?
C11_16 C12_16 1.487(8) . ?
C11_16 H11A_16 0.9700 . ?
C11_16 H11B_16 0.9700 . ?
C12_16 C13_16 1.499(8) . ?
C12_16 H12A_16 0.9700 . ?
C12_16 H12B_16 0.9700 . ?
C13_16 C14_16 1.497(8) . ?
C13_16 H13A_16 0.9700 . ?
C13_16 H13B_16 0.9700 . ?
C14_16 H14A_16 0.9600 . ?
C14_16 H14B_16 0.9600 . ?
C14_16 H14C_16 0.9600 . ?
